data_7046610
loop_
_publ_author_name
'Rani, Varsha'
'Boda, Manjusha'
'Raju, Saravanan'
'Naresh Patwari, G.'
'Singh, Harkesh B.'
'Butcher, Ray J.'

_publ_section_title
;
 Synthesis and structure of arylselenium(ii) and aryltellurium(ii) cations
 based on rigid 5-tert-butyl-1,3-bis-(N-pentylbenzimidazol-2'-yl)benzenes.
;
_journal_issue 27
_journal_name_full 'Dalton transactions (Cambridge, England : 2003)'
_journal_page_first 9114
_journal_page_last 9127
_journal_paper_doi 10.1039/c8dt01148f
_journal_volume 47
_journal_year 2018
_chemical_formula_moiety
;
4(C34 H41 N4 Te), Cl2.94 Hg I1.06, Cl1.78 Hg I2.22, 2(C2 H6 O S)
;
_chemical_formula_sum 'C140 H176 Cl4.72 Hg2 I3.28 N16 O2 S2 Te4'
_chemical_formula_weight 3674.21
_space_group_crystal_system monoclinic
_space_group_IT_number 4
_space_group_name_Hall 'P 2yb'
_space_group_name_H-M_alt 'P 1 21 1'
_symmetry_space_group_name_Hall 'P 2yb'
_symmetry_space_group_name_H-M 'P 1 21 1'
_atom_sites_solution_hydrogens geom
_audit_creation_method SHELXL-2016/6
_audit_update_record
;
2017-07-18 deposited with the CCDC.
2018-06-11 downloaded from the CCDC.
;
_cell_angle_alpha 90
_cell_angle_beta 107.564(4)
_cell_angle_gamma 90
_cell_formula_units_Z 2
_cell_length_a 14.6614(5)
_cell_length_b 29.0126(10)
_cell_length_c 17.4747(6)
_cell_measurement_reflns_used 28520
_cell_measurement_temperature 123(2)
_cell_measurement_theta_max 31.1040
_cell_measurement_theta_min 2.0200
_cell_volume 7086.6(4)
_computing_cell_refinement 'CrysAlisPro 1.171.38.41 (Rigaku OD, 2015)'
_computing_data_collection 'CrysAlisPro 1.171.38.41 (Rigaku OD, 2015)'
_computing_data_reduction 'CrysAlisPro 1.171.38.41 (Rigaku OD, 2015)'
_computing_molecular_graphics 'SHELXTL (Sheldrick, 2008)'
_computing_publication_material 'SHELXTL (Sheldrick, 2008)'
_computing_structure_refinement 'SHELXL-2016/6 (Sheldrick, 2016)'
_computing_structure_solution 'Shelxt (Sheldrick, 2015)'
_diffrn_ambient_temperature 123(2)
_diffrn_measured_fraction_theta_full 0.999
_diffrn_measured_fraction_theta_max 0.919
_diffrn_measurement_device_type 'dtrek-CrysAlisPro-abstract goniometer importe'
_diffrn_measurement_method '\w scans'
_diffrn_radiation_type MoK\a
_diffrn_radiation_wavelength 0.71073
_diffrn_reflns_av_R_equivalents 0.0411
_diffrn_reflns_av_unetI/netI 0.0602
_diffrn_reflns_Laue_measured_fraction_full 0.999
_diffrn_reflns_Laue_measured_fraction_max 0.919
_diffrn_reflns_limit_h_max 20
_diffrn_reflns_limit_h_min -20
_diffrn_reflns_limit_k_max 39
_diffrn_reflns_limit_k_min -41
_diffrn_reflns_limit_l_max 25
_diffrn_reflns_limit_l_min -25
_diffrn_reflns_number 78441
_diffrn_reflns_point_group_measured_fraction_full 0.999
_diffrn_reflns_point_group_measured_fraction_max 0.919
_diffrn_reflns_theta_full 25.500
_diffrn_reflns_theta_max 31.283
_diffrn_reflns_theta_min 2.124
_diffrn_source 'fine-focus sealed X-ray tube'
_exptl_absorpt_coefficient_mu 3.860
_exptl_absorpt_correction_T_max 1.00000
_exptl_absorpt_correction_T_min 0.63593
_exptl_absorpt_correction_type multi-scan
_exptl_absorpt_process_details
;
CrysAlisPro 1.171.38.41 (Rigaku Oxford Diffraction, 2015)
Empirical absorption correction using spherical harmonics,
 implemented in SCALE3 ABSPACK scaling algorithm.
;
_exptl_crystal_colour colorless
_exptl_crystal_density_diffrn 1.722
_exptl_crystal_description prismatic
_exptl_crystal_F_000 3596
_exptl_crystal_size_max 0.27
_exptl_crystal_size_mid 0.21
_exptl_crystal_size_min 0.15
_refine_diff_density_max 1.629
_refine_diff_density_min -0.987
_refine_diff_density_rms 0.149
_refine_ls_abs_structure_details
;
 Refined as an inversion twin.
;
_refine_ls_abs_structure_Flack 0.150(3)
_refine_ls_extinction_method none
_refine_ls_goodness_of_fit_ref 1.024
_refine_ls_hydrogen_treatment constr
_refine_ls_matrix_type full
_refine_ls_number_parameters 1714
_refine_ls_number_reflns 40181
_refine_ls_number_restraints 316
_refine_ls_restrained_S_all 1.042
_refine_ls_R_factor_all 0.0575
_refine_ls_R_factor_gt 0.0446
_refine_ls_shift/su_max 0.003
_refine_ls_shift/su_mean 0.000
_refine_ls_structure_factor_coef Fsqd
_refine_ls_weighting_details 'w=1/[\s^2^(Fo^2^)+(0.0452P)^2^+3.6529P] where P=(Fo^2^+2Fc^2^)/3'
_refine_ls_weighting_scheme calc
_refine_ls_wR_factor_gt 0.0920
_refine_ls_wR_factor_ref 0.0981
_reflns_Friedel_coverage 0.965
_reflns_Friedel_fraction_full 0.999
_reflns_Friedel_fraction_max 0.918
_reflns_number_gt 34371
_reflns_number_total 40181
_reflns_threshold_expression 'I > 2\s(I)'
_cod_data_source_file c8dt01148f2.cif
_cod_data_source_block shelx_CCDC3
_cod_depositor_comments 'Adding full bibliography for 7046607--7046616.cif.'
_cod_database_code 7046610
_shelx_shelxl_version_number 2016/6
_shelx_space_group_comment
;
The symmetry employed for this shelxl refinement is uniquely defined
by the following loop, which should always be used as a source of
symmetry information in preference to the above space-group names.
They are only intended as comments.
;

loop_
_space_group_symop_operation_xyz
'x, y, z'
'-x, y+1/2, -z'

loop_
_atom_site_label
_atom_site_type_symbol
_atom_site_fract_x
_atom_site_fract_y
_atom_site_fract_z
_atom_site_U_iso_or_equiv
_atom_site_adp_type
_atom_site_occupancy
_atom_site_site_symmetry_order
_atom_site_calc_flag
_atom_site_refinement_flags_posn
_atom_site_refinement_flags_adp
_atom_site_refinement_flags_occupancy
_atom_site_disorder_assembly
_atom_site_disorder_group
Hg1 Hg 0.29459(2) 0.35778(2) 0.54252(2) 0.03053(8) Uani 1 1 d D . . . .
I11 I 0.30280(7) 0.27547(3) 0.61845(5) 0.0437(4) Uani 0.853(4) 1 d D . P A 1
I12 I 0.3238(7) 0.3557(5) 0.3992(4) 0.0385(13) Uani 0.206(4) 1 d D . P A 1
Cl11 Cl 0.3334(19) 0.2807(3) 0.6016(12) 0.0437(4) Uani 0.147(4) 1 d D . P A 2
Cl12 Cl 0.2994(6) 0.3550(5) 0.4051(4) 0.0385(13) Uani 0.794(4) 1 d D . P A 2
Cl13 Cl 0.13812(14) 0.39826(8) 0.53514(13) 0.0332(5) Uani 1 1 d D . . . .
Cl14 Cl 0.42517(15) 0.40788(7) 0.62915(13) 0.0323(4) Uani 1 1 d D . . . .
Hg2 Hg 0.08173(2) 0.65968(2) 0.03215(2) 0.02819(7) Uani 1 1 d D . . . .
I21 I 0.06873(5) 0.74399(2) -0.04259(4) 0.03666(14) Uani 1 1 d D . . . .
I22 I 0.04819(13) 0.66875(4) 0.17633(7) 0.0463(4) Uani 0.763(4) 1 d D . P B 1
I23 I 0.25919(12) 0.62366(8) 0.05350(12) 0.0317(5) Uani 0.461(4) 1 d D . P B 1
Cl22 Cl 0.059(2) 0.6606(8) 0.1657(8) 0.0463(4) Uani 0.237(4) 1 d D . P B 2
Cl23 Cl 0.2346(4) 0.6194(3) 0.0368(5) 0.0317(5) Uani 0.539(4) 1 d D . P B 2
Cl24 Cl -0.03644(14) 0.60604(7) -0.05984(13) 0.0307(4) Uani 1 1 d D . . . .
Te1 Te 0.55614(3) 0.46036(2) 0.80432(3) 0.01808(9) Uani 1 1 d . . . . .
N1A N 0.5958(4) 0.3949(2) 0.8736(4) 0.0203(13) Uani 1 1 d . . . . .
C1A C 0.6562(5) 0.4006(3) 0.9468(5) 0.0224(16) Uani 1 1 d . . . . .
N2A N 0.5736(5) 0.5369(2) 0.7926(4) 0.0207(13) Uani 1 1 d . . . . .
C2A C 0.5775(6) 0.3483(3) 0.8620(5) 0.0247(16) Uani 1 1 d . . . . .
N3A N 0.6787(5) 0.3591(2) 0.9842(4) 0.0259(14) Uani 1 1 d . . . . .
C3A C 0.5207(6) 0.3241(3) 0.7948(5) 0.0281(17) Uani 1 1 d . . . . .
H3AA H 0.484732 0.339040 0.746822 0.034 Uiso 1 1 calc R U . . .
N4A N 0.6489(5) 0.6015(2) 0.8429(4) 0.0205(13) Uani 1 1 d . . . . .
C4A C 0.5213(7) 0.2768(3) 0.8041(6) 0.036(2) Uani 1 1 d . . . . .
H4AA H 0.482416 0.258724 0.761201 0.044 Uiso 1 1 calc R U . . .
C5A C 0.5759(8) 0.2541(3) 0.8730(7) 0.046(3) Uani 1 1 d . . . . .
H5AA H 0.574572 0.221441 0.875493 0.056 Uiso 1 1 calc R U . . .
C6A C 0.6319(7) 0.2787(3) 0.9377(5) 0.035(2) Uani 1 1 d . . . . .
H6AA H 0.668875 0.263538 0.985052 0.042 Uiso 1 1 calc R U . . .
C7A C 0.6325(6) 0.3252(3) 0.9315(5) 0.0251(16) Uani 1 1 d . . . . .
C8A C 0.7378(6) 0.3472(3) 1.0664(5) 0.0298(18) Uani 1 1 d D . . . .
H8AA H 0.785640 0.371819 1.087255 0.036 Uiso 1 1 calc R U . . .
H8AB H 0.772766 0.318171 1.065031 0.036 Uiso 1 1 calc R U . . .
C9A C 0.6780(6) 0.3415(3) 1.1216(5) 0.035(2) Uani 1 1 d D . . . .
H9AA H 0.624252 0.320555 1.095835 0.041 Uiso 1 1 calc R U . . .
H9AB H 0.717385 0.326420 1.171416 0.041 Uiso 1 1 calc R U . . .
C10A C 0.6382(8) 0.3849(3) 1.1436(6) 0.043(2) Uani 1 1 d D . . . .
H10A H 0.605388 0.402098 1.094014 0.051 Uiso 1 1 calc R U . . .
H10B H 0.691557 0.404302 1.175934 0.051 Uiso 1 1 calc R U . . .
C11A C 0.5686(9) 0.3769(4) 1.1907(7) 0.054(3) Uani 1 1 d D . . . .
H11A H 0.514200 0.358374 1.157684 0.065 Uiso 1 1 calc R U . . .
H11B H 0.600814 0.358866 1.239437 0.065 Uiso 1 1 calc R U . . .
C12A C 0.5311(13) 0.4207(6) 1.2149(10) 0.108(6) Uani 1 1 d D . . . .
H12A H 0.475390 0.413897 1.232867 0.162 Uiso 1 1 calc R U . . .
H12B H 0.512414 0.441739 1.168939 0.162 Uiso 1 1 calc R U . . .
H12C H 0.581056 0.435126 1.258786 0.162 Uiso 1 1 calc R U . . .
C13A C 0.6535(5) 0.4797(3) 0.9109(4) 0.0181(14) Uani 1 1 d . . . . .
C14A C 0.6909(5) 0.4472(3) 0.9710(5) 0.0211(15) Uani 1 1 d . . . . .
C15A C 0.7564(5) 0.4612(3) 1.0416(4) 0.0215(15) Uani 1 1 d . . . . .
H15A H 0.781709 0.439036 1.082545 0.026 Uiso 1 1 calc R U . . .
C16A C 0.7866(6) 0.5065(3) 1.0550(5) 0.0253(17) Uani 1 1 d . . . . .
C17A C 0.7507(6) 0.5379(3) 0.9957(5) 0.0229(16) Uani 1 1 d . . . . .
H17A H 0.772788 0.568877 1.003822 0.027 Uiso 1 1 calc R U . . .
C18A C 0.6829(5) 0.5263(3) 0.9234(4) 0.0210(15) Uani 1 1 d . . . . .
C19A C 0.8646(6) 0.5197(3) 1.1327(5) 0.0299(18) Uani 1 1 d . . . . .
C20A C 0.8632(9) 0.4883(4) 1.2025(6) 0.051(3) Uani 1 1 d . . . . .
H20A H 0.799119 0.488647 1.209123 0.077 Uiso 1 1 calc R U . . .
H20B H 0.909893 0.499414 1.251868 0.077 Uiso 1 1 calc R U . . .
H20C H 0.879528 0.456810 1.191325 0.077 Uiso 1 1 calc R U . . .
C21A C 0.9622(7) 0.5139(5) 1.1192(6) 0.056(3) Uani 1 1 d . . . . .
H21A H 1.012618 0.522685 1.168119 0.083 Uiso 1 1 calc R U . . .
H21B H 0.965634 0.533659 1.074722 0.083 Uiso 1 1 calc R U . . .
H21C H 0.970826 0.481652 1.106271 0.083 Uiso 1 1 calc R U . . .
C22A C 0.8516(10) 0.5693(4) 1.1550(7) 0.064(4) Uani 1 1 d . . . . .
H22A H 0.784747 0.574335 1.152858 0.095 Uiso 1 1 calc R U . . .
H22B H 0.868221 0.590077 1.117022 0.095 Uiso 1 1 calc R U . . .
H22C H 0.893296 0.575513 1.209393 0.095 Uiso 1 1 calc R U . . .
C23A C 0.6376(5) 0.5556(2) 0.8551(4) 0.0173(14) Uani 1 1 d . . . . .
C24A C 0.5440(5) 0.5700(2) 0.7345(4) 0.0185(14) Uani 1 1 d . . . . .
C25A C 0.4840(6) 0.5676(3) 0.6563(5) 0.0239(16) Uani 1 1 d . . . . .
H25A H 0.451534 0.539959 0.634856 0.029 Uiso 1 1 calc R U . . .
C26A C 0.4735(6) 0.6077(3) 0.6105(5) 0.0268(17) Uani 1 1 d . . . . .
H26A H 0.433855 0.607269 0.556259 0.032 Uiso 1 1 calc R U . . .
C27A C 0.5200(6) 0.6485(3) 0.6426(5) 0.0266(17) Uani 1 1 d . . . . .
H27A H 0.509986 0.675296 0.609794 0.032 Uiso 1 1 calc R U . . .
C28A C 0.5793(6) 0.6513(3) 0.7196(5) 0.0251(17) Uani 1 1 d . . . . .
H28A H 0.610719 0.679199 0.740833 0.030 Uiso 1 1 calc R U . . .
C29A C 0.5913(5) 0.6114(3) 0.7653(5) 0.0215(15) Uani 1 1 d . . . . .
C30A C 0.720(5) 0.6331(7) 0.8899(16) 0.021(2) Uani 0.525(13) 1 d D U P C 1
H30A H 0.734600 0.656510 0.854022 0.026 Uiso 0.525(13) 1 calc R U P C 1
H30B H 0.779805 0.615997 0.916131 0.026 Uiso 0.525(13) 1 calc R U P C 1
C31A C 0.686(3) 0.6572(14) 0.9537(19) 0.027(5) Uani 0.525(13) 1 d D U P C 1
H31A H 0.635406 0.679659 0.927980 0.032 Uiso 0.525(13) 1 calc R U P C 1
H31B H 0.658900 0.634194 0.982610 0.032 Uiso 0.525(13) 1 calc R U P C 1
C32A C 0.768(3) 0.6816(15) 1.012(2) 0.050(3) Uani 0.525(13) 1 d D U P C 1
H32A H 0.809823 0.658541 1.047985 0.060 Uiso 0.525(13) 1 calc R U P C 1
H32B H 0.806992 0.697133 0.981985 0.060 Uiso 0.525(13) 1 calc R U P C 1
C33A C 0.7379(16) 0.7166(6) 1.0623(11) 0.048(4) Uani 0.525(13) 1 d D U P C 1
H33A H 0.687245 0.736430 1.027427 0.058 Uiso 0.525(13) 1 calc R U P C 1
H33B H 0.792984 0.736520 1.089678 0.058 Uiso 0.525(13) 1 calc R U P C 1
C34A C 0.6999(19) 0.6928(8) 1.1254(12) 0.059(5) Uani 0.525(13) 1 d D U P C 1
H34A H 0.673388 0.716034 1.153475 0.088 Uiso 0.525(13) 1 calc R U P C 1
H34B H 0.752329 0.676477 1.164159 0.088 Uiso 0.525(13) 1 calc R U P C 1
H34C H 0.649718 0.670774 1.098677 0.088 Uiso 0.525(13) 1 calc R U P C 1
C30E C 0.717(6) 0.6346(8) 0.8966(18) 0.021(2) Uani 0.475(13) 1 d D . P C 2
H30C H 0.724103 0.661580 0.864319 0.026 Uiso 0.475(13) 1 calc R U P C 2
H30D H 0.779990 0.619576 0.917039 0.026 Uiso 0.475(13) 1 calc R U P C 2
C31E C 0.687(4) 0.6517(16) 0.968(2) 0.027(5) Uani 0.475(13) 1 d D . P C 2
H31C H 0.626212 0.668878 0.948391 0.032 Uiso 0.475(13) 1 calc R U P C 2
H31D H 0.677126 0.625081 0.999731 0.032 Uiso 0.475(13) 1 calc R U P C 2
C32E C 0.764(3) 0.6827(17) 1.019(2) 0.050(3) Uani 0.475(13) 1 d D . P C 2
H32C H 0.761519 0.712983 0.992758 0.060 Uiso 0.475(13) 1 calc R U P C 2
H32D H 0.827688 0.668900 1.025368 0.060 Uiso 0.475(13) 1 calc R U P C 2
C33E C 0.7509(16) 0.6892(7) 1.1014(12) 0.048(4) Uani 0.475(13) 1 d D . P C 2
H33C H 0.809816 0.702438 1.138861 0.058 Uiso 0.475(13) 1 calc R U P C 2
H33D H 0.738470 0.659113 1.122949 0.058 Uiso 0.475(13) 1 calc R U P C 2
C34E C 0.6669(18) 0.7216(8) 1.0936(14) 0.059(5) Uani 0.475(13) 1 d D . P C 2
H34D H 0.661904 0.728555 1.147123 0.088 Uiso 0.475(13) 1 calc R U P C 2
H34E H 0.607679 0.706834 1.061247 0.088 Uiso 0.475(13) 1 calc R U P C 2
H34F H 0.676899 0.750251 1.067579 0.088 Uiso 0.475(13) 1 calc R U P C 2
Te2 Te 0.82511(3) 0.54967(2) 0.76269(3) 0.01918(10) Uani 1 1 d . . . . .
N1B N 0.8062(4) 0.4742(2) 0.7776(4) 0.0217(13) Uani 1 1 d . . . . .
N2B N 0.7875(5) 0.6136(2) 0.6905(4) 0.0226(13) Uani 1 1 d . . . . .
N3B N 0.7373(5) 0.4086(2) 0.7300(4) 0.0266(15) Uani 1 1 d . . . . .
N4B N 0.7090(4) 0.6476(2) 0.5756(4) 0.0221(13) Uani 1 1 d . . . . .
C1B C 0.7452(6) 0.4537(3) 0.7146(5) 0.0234(16) Uani 1 1 d . . . . .
C2B C 0.8382(6) 0.4417(3) 0.8366(5) 0.0274(17) Uani 1 1 d . . . . .
C3B C 0.8977(6) 0.4463(3) 0.9153(5) 0.0305(19) Uani 1 1 d . . . . .
H3BA H 0.926278 0.474990 0.935651 0.037 Uiso 1 1 calc R U . . .
C4B C 0.9129(6) 0.4072(3) 0.9619(6) 0.033(2) Uani 1 1 d . . . . .
H4BA H 0.952401 0.408905 1.016017 0.039 Uiso 1 1 calc R U . . .
C5B C 0.8715(6) 0.3650(3) 0.9315(6) 0.035(2) Uani 1 1 d . . . . .
H5BA H 0.884653 0.338703 0.965512 0.042 Uiso 1 1 calc R U . . .
C6B C 0.8126(6) 0.3601(3) 0.8541(6) 0.035(2) Uani 1 1 d . . . . .
H6BA H 0.785068 0.331295 0.833712 0.042 Uiso 1 1 calc R U . . .
C7B C 0.7955(5) 0.4000(3) 0.8074(5) 0.0263(17) Uani 1 1 d . . . . .
C8B C 0.669(2) 0.3736(5) 0.6745(9) 0.032(3) Uani 0.710(14) 1 d D U P D 1
H8BA H 0.664778 0.345786 0.706008 0.039 Uiso 0.710(14) 1 calc R U P D 1
H8BB H 0.604311 0.387319 0.654857 0.039 Uiso 0.710(14) 1 calc R U P D 1
C9B C 0.7012(11) 0.3595(5) 0.6028(9) 0.038(3) Uani 0.710(14) 1 d D U P D 1
H9BA H 0.718034 0.387307 0.577092 0.045 Uiso 0.710(14) 1 calc R U P D 1
H9BB H 0.758910 0.339825 0.621129 0.045 Uiso 0.710(14) 1 calc R U P D 1
C10B C 0.6220(13) 0.3333(5) 0.5425(10) 0.058(4) Uani 0.710(14) 1 d D U P D 1
H10C H 0.564002 0.352883 0.527357 0.070 Uiso 0.710(14) 1 calc R U P D 1
H10D H 0.641370 0.328353 0.493532 0.070 Uiso 0.710(14) 1 calc R U P D 1
C11B C 0.5971(15) 0.2889(6) 0.5693(11) 0.076(5) Uani 0.710(14) 1 d D U P D 1
H11C H 0.567975 0.293675 0.612931 0.091 Uiso 0.710(14) 1 calc R U P D 1
H11D H 0.655737 0.270237 0.590788 0.091 Uiso 0.710(14) 1 calc R U P D 1
C12B C 0.5265(14) 0.2630(6) 0.4997(12) 0.068(5) Uani 0.710(14) 1 d D U P D 1
H12D H 0.506429 0.234460 0.519818 0.102 Uiso 0.710(14) 1 calc R U P D 1
H12E H 0.557522 0.255696 0.458771 0.102 Uiso 0.710(14) 1 calc R U P D 1
H12F H 0.470298 0.282454 0.475999 0.102 Uiso 0.710(14) 1 calc R U P D 1
C8F C 0.677(6) 0.3752(10) 0.6891(19) 0.032(3) Uani 0.290(14) 1 d D . P D 2
H8FA H 0.614595 0.389883 0.660955 0.039 Uiso 0.290(14) 1 calc R U P D 2
H8FB H 0.665126 0.353360 0.728700 0.039 Uiso 0.290(14) 1 calc R U P D 2
C9F C 0.709(3) 0.3481(13) 0.629(2) 0.038(3) Uani 0.290(14) 1 d D . P D 2
H9FA H 0.727088 0.369573 0.591685 0.045 Uiso 0.290(14) 1 calc R U P D 2
H9FB H 0.765978 0.329662 0.656685 0.045 Uiso 0.290(14) 1 calc R U P D 2
C10F C 0.632(3) 0.3167(15) 0.581(2) 0.058(4) Uani 0.290(14) 1 d D . P D 2
H10E H 0.570096 0.333147 0.568212 0.070 Uiso 0.290(14) 1 calc R U P D 2
H10F H 0.628232 0.289785 0.614882 0.070 Uiso 0.290(14) 1 calc R U P D 2
C11F C 0.647(3) 0.3000(16) 0.505(2) 0.076(5) Uani 0.290(14) 1 d D . P D 2
H11E H 0.708149 0.283052 0.517748 0.091 Uiso 0.290(14) 1 calc R U P D 2
H11F H 0.650579 0.326719 0.471111 0.091 Uiso 0.290(14) 1 calc R U P D 2
C12F C 0.567(3) 0.2690(15) 0.461(3) 0.068(5) Uani 0.290(14) 1 d D . P D 2
H12G H 0.560155 0.270405 0.403059 0.102 Uiso 0.290(14) 1 calc R U P D 2
H12H H 0.507241 0.279118 0.469575 0.102 Uiso 0.290(14) 1 calc R U P D 2
H12I H 0.581188 0.237326 0.479712 0.102 Uiso 0.290(14) 1 calc R U P D 2
C13B C 0.7271(5) 0.5291(2) 0.6565(4) 0.0199(15) Uani 1 1 d . . . . .
C14B C 0.6969(5) 0.4831(3) 0.6467(5) 0.0211(15) Uani 1 1 d . . . . .
C15B C 0.6260(6) 0.4702(3) 0.5773(5) 0.0285(18) Uani 1 1 d . . . . .
H15B H 0.604626 0.439103 0.570734 0.034 Uiso 1 1 calc R U . . .
C16B C 0.5856(6) 0.5024(3) 0.5167(5) 0.0270(17) Uani 1 1 d . . . . .
C17B C 0.6188(6) 0.5471(3) 0.5267(5) 0.0269(17) Uani 1 1 d . . . . .
H17B H 0.593304 0.568970 0.485193 0.032 Uiso 1 1 calc R U . . .
C18B C 0.6894(6) 0.5611(3) 0.5967(5) 0.0236(16) Uani 1 1 d . . . . .
C19B C 0.5048(7) 0.4889(4) 0.4433(5) 0.037(2) Uani 1 1 d . . . . .
C20B C 0.5034(10) 0.4375(4) 0.4255(7) 0.059(3) Uani 1 1 d . . . . .
H20D H 0.568218 0.427138 0.429236 0.088 Uiso 1 1 calc R U . . .
H20E H 0.460778 0.431596 0.371271 0.088 Uiso 1 1 calc R U . . .
H20F H 0.480265 0.420617 0.464588 0.088 Uiso 1 1 calc R U . . .
C21B C 0.4103(7) 0.5002(5) 0.4601(6) 0.051(3) Uani 1 1 d . . . . .
H21D H 0.406679 0.482958 0.507310 0.076 Uiso 1 1 calc R U . . .
H21E H 0.356474 0.491560 0.413542 0.076 Uiso 1 1 calc R U . . .
H21F H 0.407517 0.533325 0.470189 0.076 Uiso 1 1 calc R U . . .
C22B C 0.5090(8) 0.5153(4) 0.3692(5) 0.051(3) Uani 1 1 d . . . . .
H22D H 0.572532 0.511689 0.362348 0.076 Uiso 1 1 calc R U . . .
H22E H 0.496709 0.548067 0.375717 0.076 Uiso 1 1 calc R U . . .
H22F H 0.460427 0.503236 0.321759 0.076 Uiso 1 1 calc R U . . .
C23B C 0.7265(5) 0.6073(3) 0.6166(5) 0.0218(15) Uani 1 1 d . . . . .
C24B C 0.8074(5) 0.6600(3) 0.6987(5) 0.0213(15) Uani 1 1 d . . . . .
C25B C 0.8636(6) 0.6851(3) 0.7635(5) 0.0258(17) Uani 1 1 d . . . . .
H25B H 0.896636 0.670510 0.812722 0.031 Uiso 1 1 calc R U . . .
C26B C 0.8693(7) 0.7316(3) 0.7534(6) 0.036(2) Uani 1 1 d . . . . .
H26B H 0.906662 0.749774 0.796686 0.043 Uiso 1 1 calc R U . . .
C27B C 0.8210(7) 0.7531(3) 0.6801(6) 0.039(2) Uani 1 1 d . . . . .
H27B H 0.826718 0.785460 0.675202 0.047 Uiso 1 1 calc R U . . .
C28B C 0.7659(6) 0.7285(3) 0.6155(5) 0.0306(18) Uani 1 1 d . . . . .
H28B H 0.734021 0.742980 0.565854 0.037 Uiso 1 1 calc R U . . .
C29B C 0.7591(6) 0.6811(3) 0.6270(5) 0.0244(16) Uani 1 1 d . . . . .
C30B C 0.6486(6) 0.6560(3) 0.4936(5) 0.0302(18) Uani 1 1 d D . . . .
H30E H 0.636514 0.689505 0.486788 0.036 Uiso 1 1 calc R U . . .
H30F H 0.586186 0.640667 0.486302 0.036 Uiso 1 1 calc R U . . .
C31B C 0.6886(7) 0.6395(4) 0.4284(6) 0.045(2) Uani 1 1 d D . . . .
H31E H 0.687180 0.605421 0.427501 0.054 Uiso 1 1 calc R U . . .
H31F H 0.646183 0.650470 0.376115 0.054 Uiso 1 1 calc R U . . .
C32B C 0.7859(6) 0.6546(4) 0.4366(6) 0.043(2) Uani 1 1 d D . . . .
H32E H 0.831113 0.636595 0.479689 0.052 Uiso 1 1 calc R U . . .
H32F H 0.792523 0.687473 0.452719 0.052 Uiso 1 1 calc R U . . .
C33B C 0.8127(8) 0.6489(4) 0.3583(7) 0.053(3) Uani 1 1 d D . . . .
H33E H 0.803353 0.616373 0.340709 0.064 Uiso 1 1 calc R U . . .
H33F H 0.769628 0.668187 0.315779 0.064 Uiso 1 1 calc R U . . .
C34B C 0.9151(9) 0.6627(6) 0.3692(8) 0.081(4) Uani 1 1 d D . . . .
H34G H 0.930096 0.657789 0.318859 0.122 Uiso 1 1 calc R U . . .
H34H H 0.957824 0.643864 0.411672 0.122 Uiso 1 1 calc R U . . .
H34I H 0.923765 0.695291 0.384223 0.122 Uiso 1 1 calc R U . . .
Te3 Te 1.12816(4) 0.51807(2) 0.91324(3) 0.02140(10) Uani 1 1 d . . . . .
N1C N 1.1683(5) 0.4654(2) 1.0108(4) 0.0269(14) Uani 1 1 d . . . . .
N2C N 1.0749(5) 0.5354(2) 0.7842(4) 0.0216(13) Uani 1 1 d . . . . .
N3C N 1.1611(5) 0.3931(3) 1.0499(4) 0.0298(16) Uani 1 1 d . . . . .
N4C N 1.0183(4) 0.5139(2) 0.6580(4) 0.0236(14) Uani 1 1 d . . . . .
C1C C 1.1477(6) 0.4225(3) 0.9865(5) 0.0267(17) Uani 1 1 d . . . . .
C2C C 1.1971(6) 0.4655(3) 1.0937(5) 0.0315(19) Uani 1 1 d . . . . .
C3C C 1.2247(6) 0.5014(3) 1.1475(5) 0.035(2) Uani 1 1 d . . . . .
H3CA H 1.227301 0.532315 1.130259 0.043 Uiso 1 1 calc R U . . .
C4C C 1.2480(8) 0.4900(5) 1.2273(6) 0.052(3) Uani 1 1 d . . . . .
H4CA H 1.266942 0.513642 1.266442 0.062 Uiso 1 1 calc R U . . .
C5C C 1.2448(8) 0.4449(5) 1.2522(6) 0.059(3) Uani 1 1 d . . . . .
H5CA H 1.263416 0.438319 1.308058 0.070 Uiso 1 1 calc R U . . .
C6C C 1.2163(8) 0.4107(4) 1.1999(6) 0.056(3) Uani 1 1 d . . . . .
H6CA H 1.212154 0.380058 1.217896 0.067 Uiso 1 1 calc R U . . .
C7C C 1.1930(6) 0.4204(3) 1.1190(6) 0.036(2) Uani 1 1 d . . . . .
C8C C 1.1353(12) 0.3427(7) 1.0448(8) 0.027(3) Uani 0.665(10) 1 d D U P E 1
H8CA H 1.076860 0.338065 0.998875 0.033 Uiso 0.665(10) 1 calc R U P E 1
H8CB H 1.119973 0.333806 1.094200 0.033 Uiso 0.665(10) 1 calc R U P E 1
C9C C 1.2128(9) 0.3113(5) 1.0347(8) 0.033(3) Uani 0.665(10) 1 d D U P E 1
H9CA H 1.186298 0.279755 1.023797 0.039 Uiso 0.665(10) 1 calc R U P E 1
H9CB H 1.230258 0.321446 0.986834 0.039 Uiso 0.665(10) 1 calc R U P E 1
C10C C 1.3016(8) 0.3091(4) 1.1040(7) 0.028(2) Uani 0.665(10) 1 d D U P E 1
H10G H 1.322073 0.341034 1.120896 0.033 Uiso 0.665(10) 1 calc R U P E 1
H10H H 1.352649 0.294768 1.085658 0.033 Uiso 0.665(10) 1 calc R U P E 1
C11C C 1.2934(10) 0.2831(5) 1.1755(8) 0.039(3) Uani 0.665(10) 1 d D U P E 1
H11G H 1.277741 0.250511 1.160163 0.047 Uiso 0.665(10) 1 calc R U P E 1
H11H H 1.240233 0.296124 1.192513 0.047 Uiso 0.665(10) 1 calc R U P E 1
C12C C 1.3838(12) 0.2849(10) 1.2448(10) 0.045(4) Uani 0.665(10) 1 d D U P E 1
H12J H 1.376456 0.265690 1.288743 0.068 Uiso 0.665(10) 1 calc R U P E 1
H12K H 1.396617 0.316781 1.263325 0.068 Uiso 0.665(10) 1 calc R U P E 1
H12L H 1.437295 0.273305 1.227604 0.068 Uiso 0.665(10) 1 calc R U P E 1
C8G C 1.131(2) 0.3496(14) 1.061(2) 0.027(3) Uani 0.335(10) 1 d D . P E 2
H8GA H 1.076210 0.341032 1.013700 0.033 Uiso 0.335(10) 1 calc R U P E 2
H8GB H 1.107592 0.349513 1.108640 0.033 Uiso 0.335(10) 1 calc R U P E 2
C9G C 1.2087(17) 0.3147(10) 1.0720(15) 0.033(3) Uani 0.335(10) 1 d D . P E 2
H9GA H 1.179218 0.283724 1.064908 0.039 Uiso 0.335(10) 1 calc R U P E 2
H9GB H 1.238395 0.319120 1.028584 0.039 Uiso 0.335(10) 1 calc R U P E 2
C10G C 1.2835(15) 0.3154(6) 1.1473(12) 0.028(2) Uani 0.335(10) 1 d D . P E 2
H10I H 1.251670 0.317356 1.189824 0.033 Uiso 0.335(10) 1 calc R U P E 2
H10J H 1.318591 0.344736 1.149158 0.033 Uiso 0.335(10) 1 calc R U P E 2
C11G C 1.3544(18) 0.2797(9) 1.1712(15) 0.039(3) Uani 0.335(10) 1 d D . P E 2
H11I H 1.394782 0.280273 1.134900 0.047 Uiso 0.335(10) 1 calc R U P E 2
H11J H 1.321595 0.249442 1.164524 0.047 Uiso 0.335(10) 1 calc R U P E 2
C12G C 1.417(3) 0.284(2) 1.256(2) 0.045(4) Uani 0.335(10) 1 d D . P E 2
H12M H 1.474290 0.264571 1.263170 0.068 Uiso 0.335(10) 1 calc R U P E 2
H12N H 1.382370 0.273603 1.292393 0.068 Uiso 0.335(10) 1 calc R U P E 2
H12O H 1.436774 0.316053 1.267106 0.068 Uiso 0.335(10) 1 calc R U P E 2
C13C C 1.1008(6) 0.4551(3) 0.8553(5) 0.0232(16) Uani 1 1 d . . . . .
C14C C 1.1129(6) 0.4147(3) 0.8993(5) 0.0253(17) Uani 1 1 d . . . . .
C15C C 1.0918(6) 0.3725(3) 0.8584(5) 0.0306(19) Uani 1 1 d . . . . .
H15C H 1.101254 0.344537 0.888080 0.037 Uiso 1 1 calc R U . . .
C16C C 1.0576(6) 0.3710(3) 0.7763(6) 0.0306(19) Uani 1 1 d . . . . .
C17C C 1.0445(5) 0.4111(3) 0.7337(5) 0.0240(16) Uani 1 1 d . . . . .
H17C H 1.021527 0.409925 0.676775 0.029 Uiso 1 1 calc R U . . .
C18C C 1.0639(6) 0.4542(3) 0.7718(5) 0.0254(16) Uani 1 1 d . . . . .
C19C C 1.0371(8) 0.3234(3) 0.7367(6) 0.039(2) Uani 1 1 d . . . . .
C20C C 1.1271(9) 0.2963(4) 0.7525(9) 0.067(4) Uani 1 1 d . . . . .
H20G H 1.155912 0.292451 0.810547 0.101 Uiso 1 1 calc R U . . .
H20H H 1.171882 0.312562 0.730277 0.101 Uiso 1 1 calc R U . . .
H20I H 1.112646 0.265904 0.727159 0.101 Uiso 1 1 calc R U . . .
C21C C 0.9615(11) 0.2991(4) 0.7647(10) 0.082(5) Uani 1 1 d . U . . .
H21G H 0.989806 0.288327 0.819995 0.123 Uiso 1 1 calc R U . . .
H21H H 0.936667 0.272640 0.729717 0.123 Uiso 1 1 calc R U . . .
H21I H 0.909139 0.320508 0.762574 0.123 Uiso 1 1 calc R U . . .
C22C C 0.9944(9) 0.3279(4) 0.6448(7) 0.056(3) Uani 1 1 d . . . . .
H22G H 0.977590 0.297199 0.621191 0.084 Uiso 1 1 calc R U . . .
H22H H 1.041503 0.342090 0.622588 0.084 Uiso 1 1 calc R U . . .
H22I H 0.936807 0.347115 0.632190 0.084 Uiso 1 1 calc R U . . .
C23C C 1.0517(5) 0.4995(3) 0.7359(5) 0.0227(16) Uani 1 1 d . . . . .
C24C C 1.0567(6) 0.5754(3) 0.7381(5) 0.0248(16) Uani 1 1 d . . . . .
C25C C 1.0674(6) 0.6210(3) 0.7604(5) 0.0267(17) Uani 1 1 d . . . . .
H25C H 1.092592 0.630203 0.814907 0.032 Uiso 1 1 calc R U . . .
C26C C 1.0398(6) 0.6523(3) 0.6997(6) 0.034(2) Uani 1 1 d . . . . .
H26C H 1.045846 0.684193 0.712358 0.041 Uiso 1 1 calc R U . . .
C27C C 1.0030(6) 0.6391(3) 0.6193(6) 0.035(2) Uani 1 1 d . . . . .
H27C H 0.984838 0.662262 0.579147 0.042 Uiso 1 1 calc R U . . .
C28C C 0.9921(6) 0.5929(3) 0.5962(5) 0.0299(18) Uani 1 1 d . . . . .
H28C H 0.966550 0.583626 0.541747 0.036 Uiso 1 1 calc R U . . .
C29C C 1.0211(6) 0.5616(3) 0.6581(5) 0.0275(17) Uani 1 1 d . . . . .
C30C C 0.9887(6) 0.4861(3) 0.5845(5) 0.0278(17) Uani 1 1 d D . . . .
H30G H 1.029852 0.458366 0.591683 0.033 Uiso 1 1 calc R U . . .
H30H H 0.997937 0.504200 0.539501 0.033 Uiso 1 1 calc R U . . .
C31C C 0.8844(6) 0.4710(3) 0.5634(5) 0.036(2) Uani 1 1 d D . . . .
H31G H 0.875361 0.452328 0.607935 0.043 Uiso 1 1 calc R U . . .
H31H H 0.843251 0.498679 0.557317 0.043 Uiso 1 1 calc R U . . .
C32C C 0.8535(8) 0.4435(4) 0.4876(6) 0.053(3) Uani 1 1 d D . . . .
H32G H 0.893627 0.415382 0.495123 0.064 Uiso 1 1 calc R U . . .
H32H H 0.786638 0.433422 0.478921 0.064 Uiso 1 1 calc R U . . .
C33C C 0.8589(10) 0.4671(5) 0.4149(6) 0.069(4) Uani 1 1 d D . . . .
H33G H 0.836991 0.445492 0.369085 0.083 Uiso 1 1 calc R U . . .
H33H H 0.926733 0.474489 0.421415 0.083 Uiso 1 1 calc R U . . .
C34C C 0.8006(12) 0.5112(5) 0.3940(8) 0.087(5) Uani 1 1 d D . . . .
H34J H 0.804758 0.523215 0.342696 0.130 Uiso 1 1 calc R U . . .
H34K H 0.825925 0.534161 0.436203 0.130 Uiso 1 1 calc R U . . .
H34L H 0.733624 0.504698 0.389527 0.130 Uiso 1 1 calc R U . . .
Te4 Te 0.73991(4) -0.00790(2) 0.33107(3) 0.02287(11) Uani 1 1 d . . . . .
N1D N 0.7822(5) 0.0463(3) 0.4263(4) 0.0280(15) Uani 1 1 d . . . . .
N2D N 0.6863(4) -0.0274(2) 0.2029(4) 0.0212(13) Uani 1 1 d . . . . .
N3D N 0.7816(6) 0.1188(3) 0.4618(5) 0.043(2) Uani 1 1 d . . . . .
N4D N 0.6286(5) -0.0068(3) 0.0759(4) 0.0288(15) Uani 1 1 d . . . . .
C1D C 0.7620(6) 0.0888(3) 0.4005(5) 0.0274(17) Uani 1 1 d . . . . .
C2D C 0.8201(6) 0.0482(3) 0.5089(5) 0.0321(19) Uani 1 1 d . . . . .
C3D C 0.8541(7) 0.0128(4) 0.5644(5) 0.040(2) Uani 1 1 d . . . . .
H3DA H 0.853287 -0.018615 0.548590 0.048 Uiso 1 1 calc R U . . .
C4D C 0.8887(8) 0.0263(4) 0.6433(6) 0.050(3) Uani 1 1 d . . . . .
H4DA H 0.911217 0.003511 0.683639 0.060 Uiso 1 1 calc R U . . .
C5D C 0.8917(9) 0.0721(5) 0.6657(6) 0.059(3) Uani 1 1 d . . . . .
H5DA H 0.919920 0.080124 0.720488 0.071 Uiso 1 1 calc R U . . .
C6D C 0.8552(8) 0.1062(4) 0.6109(6) 0.052(3) Uani 1 1 d . . . . .
H6DA H 0.853968 0.137433 0.626923 0.062 Uiso 1 1 calc R U . . .
C7D C 0.8204(7) 0.0934(4) 0.5322(6) 0.042(2) Uani 1 1 d . . . . .
C8D C 0.7450(19) 0.1665(9) 0.4607(11) 0.050(4) Uani 0.633(12) 1 d D U P F 1
H8DA H 0.726602 0.172969 0.509702 0.060 Uiso 0.633(12) 1 calc R U P F 1
H8DB H 0.688751 0.171621 0.413045 0.060 Uiso 0.633(12) 1 calc R U P F 1
C9D C 0.8267(16) 0.1960(7) 0.4574(12) 0.054(5) Uani 0.633(12) 1 d D U P F 1
H9DA H 0.844741 0.188913 0.408444 0.065 Uiso 0.633(12) 1 calc R U P F 1
H9DB H 0.882788 0.190015 0.504746 0.065 Uiso 0.633(12) 1 calc R U P F 1
C10D C 0.7962(17) 0.2471(6) 0.4564(14) 0.077(5) Uani 0.633(12) 1 d D U P F 1
H10K H 0.730368 0.250625 0.419742 0.092 Uiso 0.633(12) 1 calc R U P F 1
H10L H 0.795600 0.256068 0.510962 0.092 Uiso 0.633(12) 1 calc R U P F 1
C11D C 0.861(2) 0.2785(8) 0.430(2) 0.132(11) Uani 0.633(12) 1 d D U P F 1
H11K H 0.872730 0.266211 0.381511 0.158 Uiso 0.633(12) 1 calc R U P F 1
H11L H 0.922841 0.280924 0.473111 0.158 Uiso 0.633(12) 1 calc R U P F 1
C12D C 0.815(2) 0.3256(6) 0.4132(13) 0.087(6) Uani 0.633(12) 1 d D U P F 1
H12P H 0.848294 0.343961 0.382881 0.130 Uiso 0.633(12) 1 calc R U P F 1
H12Q H 0.819224 0.341197 0.463981 0.130 Uiso 0.633(12) 1 calc R U P F 1
H12R H 0.747546 0.322248 0.381725 0.130 Uiso 0.633(12) 1 calc R U P F 1
C8H C 0.766(3) 0.1716(18) 0.4606(17) 0.050(4) Uani 0.367(12) 1 d D . P F 2
H8HA H 0.698577 0.176966 0.427836 0.060 Uiso 0.367(12) 1 calc R U P F 2
H8HB H 0.770012 0.180615 0.516205 0.060 Uiso 0.367(12) 1 calc R U P F 2
C9H C 0.823(3) 0.2043(15) 0.4330(19) 0.054(5) Uani 0.367(12) 1 d D . P F 2
H9HA H 0.782602 0.230854 0.408711 0.065 Uiso 0.367(12) 1 calc R U P F 2
H9HB H 0.844380 0.189452 0.390083 0.065 Uiso 0.367(12) 1 calc R U P F 2
C10H C 0.911(2) 0.2222(11) 0.496(2) 0.077(5) Uani 0.367(12) 1 d D . P F 2
H10M H 0.963639 0.199566 0.505879 0.092 Uiso 0.367(12) 1 calc R U P F 2
H10N H 0.896186 0.227284 0.547273 0.092 Uiso 0.367(12) 1 calc R U P F 2
C11H C 0.940(3) 0.2673(12) 0.4662(16) 0.132(11) Uani 0.367(12) 1 d D . P F 2
H11M H 0.901888 0.271124 0.409214 0.158 Uiso 0.367(12) 1 calc R U P F 2
H11N H 0.922460 0.292789 0.496687 0.158 Uiso 0.367(12) 1 calc R U P F 2
C12H C 1.042(3) 0.2723(12) 0.472(2) 0.087(6) Uani 0.367(12) 1 d D . P F 2
H12S H 1.053905 0.303767 0.457402 0.130 Uiso 0.367(12) 1 calc R U P F 2
H12T H 1.058102 0.250412 0.435474 0.130 Uiso 0.367(12) 1 calc R U P F 2
H12U H 1.081096 0.265909 0.527241 0.130 Uiso 0.367(12) 1 calc R U P F 2
C13D C 0.7094(5) 0.0538(3) 0.2707(5) 0.0226(15) Uani 1 1 d . . . . .
C14D C 0.7237(6) 0.0949(3) 0.3138(5) 0.0272(17) Uani 1 1 d . . . . .
C15D C 0.7010(6) 0.1361(3) 0.2726(5) 0.0281(17) Uani 1 1 d . . . . .
H15D H 0.711894 0.164247 0.301840 0.034 Uiso 1 1 calc R U . . .
C16D C 0.6627(6) 0.1375(3) 0.1895(5) 0.0255(17) Uani 1 1 d . . . . .
C17D C 0.6497(6) 0.0967(3) 0.1472(5) 0.0247(16) Uani 1 1 d . . . . .
H17D H 0.624092 0.097209 0.090322 0.030 Uiso 1 1 calc R U . . .
C18D C 0.6738(6) 0.0542(3) 0.1872(5) 0.0244(16) Uani 1 1 d . . . . .
C19D C 0.6403(6) 0.1850(3) 0.1474(5) 0.0304(18) Uani 1 1 d . . . . .
C20D C 0.5796(7) 0.2134(3) 0.1861(7) 0.042(2) Uani 1 1 d . . . . .
H20J H 0.568424 0.243955 0.160994 0.063 Uiso 1 1 calc R U . . .
H20K H 0.612868 0.216787 0.243581 0.063 Uiso 1 1 calc R U . . .
H20L H 0.518100 0.197954 0.178807 0.063 Uiso 1 1 calc R U . . .
C21D C 0.7340(7) 0.2086(3) 0.1527(6) 0.038(2) Uani 1 1 d . . . . .
H21J H 0.721348 0.239981 0.131387 0.057 Uiso 1 1 calc R U . . .
H21K H 0.767567 0.191262 0.121237 0.057 Uiso 1 1 calc R U . . .
H21L H 0.773815 0.209859 0.208893 0.057 Uiso 1 1 calc R U . . .
C22D C 0.5843(7) 0.1800(3) 0.0597(6) 0.042(2) Uani 1 1 d . . . . .
H22J H 0.565765 0.210540 0.036298 0.063 Uiso 1 1 calc R U . . .
H22K H 0.526792 0.161526 0.054593 0.063 Uiso 1 1 calc R U . . .
H22L H 0.624105 0.164604 0.031255 0.063 Uiso 1 1 calc R U . . .
C23D C 0.6617(5) 0.0085(3) 0.1526(5) 0.0246(16) Uani 1 1 d . . . . .
C24D C 0.6677(6) -0.0666(3) 0.1582(5) 0.0276(18) Uani 1 1 d . . . . .
C25D C 0.6775(6) -0.1126(3) 0.1827(6) 0.035(2) Uani 1 1 d . . . . .
H25D H 0.702352 -0.120946 0.237646 0.042 Uiso 1 1 calc R U . . .
C26D C 0.6486(7) -0.1459(3) 0.1219(7) 0.044(3) Uani 1 1 d . . . . .
H26D H 0.653845 -0.177686 0.135676 0.052 Uiso 1 1 calc R U . . .
C27D C 0.6126(7) -0.1331(4) 0.0421(7) 0.043(2) Uani 1 1 d . . . . .
H27D H 0.593857 -0.156505 0.002445 0.052 Uiso 1 1 calc R U . . .
C28D C 0.6029(7) -0.0880(3) 0.0184(6) 0.039(2) Uani 1 1 d . . . . .
H28D H 0.577943 -0.079679 -0.036598 0.047 Uiso 1 1 calc R U . . .
C29D C 0.6312(6) -0.0549(3) 0.0783(5) 0.0267(17) Uani 1 1 d . . . . .
C30D C 0.5956(18) 0.0207(10) 0.0040(13) 0.030(3) Uani 0.640(12) 1 d D U P G 1
H30I H 0.599360 0.002015 -0.042313 0.036 Uiso 0.640(12) 1 calc R U P G 1
H30J H 0.639117 0.047389 0.008747 0.036 Uiso 0.640(12) 1 calc R U P G 1
C31D C 0.4948(14) 0.0383(6) -0.0124(8) 0.031(4) Uani 0.640(12) 1 d D U P G 1
H31I H 0.450038 0.011852 -0.026338 0.037 Uiso 0.640(12) 1 calc R U P G 1
H31J H 0.488068 0.052529 0.037051 0.037 Uiso 0.640(12) 1 calc R U P G 1
C32D C 0.4672(11) 0.0729(5) -0.0791(8) 0.041(3) Uani 0.640(12) 1 d D U P G 1
H32I H 0.401473 0.083793 -0.084775 0.049 Uiso 0.640(12) 1 calc R U P G 1
H32J H 0.510493 0.099755 -0.063907 0.049 Uiso 0.640(12) 1 calc R U P G 1
C33D C 0.4703(14) 0.0556(7) -0.1587(8) 0.055(4) Uani 0.640(12) 1 d D U P G 1
H33I H 0.429176 0.028018 -0.174770 0.066 Uiso 0.640(12) 1 calc R U P G 1
H33J H 0.536583 0.047193 -0.156259 0.066 Uiso 0.640(12) 1 calc R U P G 1
C34D C 0.433(2) 0.0958(9) -0.2201(11) 0.084(8) Uani 0.640(12) 1 d D U P G 1
H34M H 0.425551 0.084730 -0.274550 0.126 Uiso 0.640(12) 1 calc R U P G 1
H34N H 0.478690 0.121351 -0.207398 0.126 Uiso 0.640(12) 1 calc R U P G 1
H34O H 0.370789 0.106498 -0.216568 0.126 Uiso 0.640(12) 1 calc R U P G 1
C30H C 0.602(3) 0.020(2) -0.005(2) 0.030(3) Uani 0.360(12) 1 d D . P G 2
H30K H 0.633757 0.050559 0.002821 0.036 Uiso 0.360(12) 1 calc R U P G 2
H30L H 0.622392 0.002733 -0.045440 0.036 Uiso 0.360(12) 1 calc R U P G 2
C31H C 0.495(3) 0.0264(10) -0.0328(15) 0.031(4) Uani 0.360(12) 1 d D . P G 2
H31K H 0.464543 -0.004010 -0.032894 0.037 Uiso 0.360(12) 1 calc R U P G 2
H31L H 0.476705 0.046416 0.005798 0.037 Uiso 0.360(12) 1 calc R U P G 2
C32H C 0.4587(19) 0.0470(8) -0.1147(15) 0.041(3) Uani 0.360(12) 1 d D . P G 2
H32K H 0.487121 0.030263 -0.151324 0.049 Uiso 0.360(12) 1 calc R U P G 2
H32L H 0.388502 0.042569 -0.134762 0.049 Uiso 0.360(12) 1 calc R U P G 2
C33H C 0.480(2) 0.0964(9) -0.1178(15) 0.055(4) Uani 0.360(12) 1 d D . P G 2
H33K H 0.549897 0.100585 -0.102772 0.066 Uiso 0.360(12) 1 calc R U P G 2
H33L H 0.456577 0.112817 -0.077559 0.066 Uiso 0.360(12) 1 calc R U P G 2
C34H C 0.435(4) 0.1180(13) -0.199(2) 0.084(8) Uani 0.360(12) 1 d D . P G 2
H34P H 0.436787 0.151696 -0.194246 0.126 Uiso 0.360(12) 1 calc R U P G 2
H34Q H 0.367793 0.107994 -0.220471 0.126 Uiso 0.360(12) 1 calc R U P G 2
H34R H 0.469778 0.108457 -0.236261 0.126 Uiso 0.360(12) 1 calc R U P G 2
S1 S 1.01504(17) 0.35349(9) 1.22528(14) 0.0384(5) Uani 1 1 d D . . . .
O1S O 0.9513(5) 0.3810(3) 1.1575(4) 0.0477(18) Uani 1 1 d D . . . .
C11S C 0.9425(7) 0.3117(4) 1.2527(7) 0.047(3) Uani 1 1 d D . . . .
H11O H 0.921683 0.288741 1.209889 0.070 Uiso 1 1 calc R U . . .
H11P H 0.886342 0.326833 1.260841 0.070 Uiso 1 1 calc R U . . .
H11Q H 0.979313 0.296557 1.302541 0.070 Uiso 1 1 calc R U . . .
C12S C 1.0396(9) 0.3885(4) 1.3127(7) 0.059(3) Uani 1 1 d D . . . .
H12V H 1.077796 0.415231 1.306722 0.089 Uiso 1 1 calc R U . . .
H12W H 1.075230 0.370539 1.359709 0.089 Uiso 1 1 calc R U . . .
H12X H 0.979247 0.399133 1.319963 0.089 Uiso 1 1 calc R U . . .
S2A S 0.3476(3) 0.65551(16) 0.3532(2) 0.0589(11) Uani 0.776(6) 1 d D . P H 1
O2S O 0.4209(10) 0.6331(4) 0.4200(6) 0.071(4) Uani 0.776(6) 1 d D . P H 1
C21S C 0.3208(14) 0.6130(7) 0.2758(13) 0.096(7) Uani 0.776(6) 1 d D U P H 1
H21M H 0.272741 0.591615 0.283796 0.145 Uiso 0.776(6) 1 calc R U P H 1
H21N H 0.379140 0.595948 0.277692 0.145 Uiso 0.776(6) 1 calc R U P H 1
H21O H 0.295823 0.628089 0.223466 0.145 Uiso 0.776(6) 1 calc R U P H 1
C22S C 0.405(2) 0.6918(8) 0.2995(13) 0.123(9) Uani 0.776(6) 1 d D U P H 1
H22M H 0.444605 0.714416 0.336347 0.185 Uiso 0.776(6) 1 calc R U P H 1
H22N H 0.355904 0.707995 0.256975 0.185 Uiso 0.776(6) 1 calc R U P H 1
H22O H 0.444516 0.673144 0.275566 0.185 Uiso 0.776(6) 1 calc R U P H 1
S2B S 0.3923(11) 0.6648(6) 0.3283(8) 0.0589(11) Uani 0.224(6) 1 d D . P H 2
O3S O 0.398(4) 0.6555(16) 0.4129(16) 0.071(4) Uani 0.224(6) 1 d D . P H 2
C23S C 0.302(4) 0.625(3) 0.276(4) 0.096(7) Uani 0.224(6) 1 d D . P H 2
H23A H 0.238868 0.639791 0.261294 0.145 Uiso 0.224(6) 1 calc R U P H 2
H23B H 0.301491 0.598050 0.309938 0.145 Uiso 0.224(6) 1 calc R U P H 2
H23C H 0.314872 0.614422 0.226530 0.145 Uiso 0.224(6) 1 calc R U P H 2
C24S C 0.478(2) 0.6343(16) 0.296(2) 0.123(9) Uani 0.224(6) 1 d D . P H 2
H24A H 0.445084 0.614825 0.250177 0.185 Uiso 0.224(6) 1 calc R U P H 2
H24B H 0.516088 0.614986 0.339995 0.185 Uiso 0.224(6) 1 calc R U P H 2
H24C H 0.519522 0.656204 0.280067 0.185 Uiso 0.224(6) 1 calc R U P H 2

loop_
_atom_site_aniso_label
_atom_site_aniso_U_11
_atom_site_aniso_U_22
_atom_site_aniso_U_33
_atom_site_aniso_U_23
_atom_site_aniso_U_13
_atom_site_aniso_U_12
Hg1 0.03537(18) 0.02829(16) 0.02747(15) -0.00733(14) 0.00878(13) -0.00369(13)
I11 0.0680(7) 0.0284(4) 0.0351(5) -0.0027(3) 0.0161(4) -0.0102(4)
I12 0.062(4) 0.0421(10) 0.0200(10) -0.0066(11) 0.0256(13) -0.026(3)
Cl11 0.0680(7) 0.0284(4) 0.0351(5) -0.0027(3) 0.0161(4) -0.0102(4)
Cl12 0.062(4) 0.0421(10) 0.0200(10) -0.0066(11) 0.0256(13) -0.026(3)
Cl13 0.0248(10) 0.0402(12) 0.0381(11) -0.0039(10) 0.0146(9) 0.0100(8)
Cl14 0.0276(10) 0.0274(10) 0.0383(11) -0.0100(9) 0.0047(9) -0.0021(8)
Hg2 0.02955(16) 0.02734(16) 0.02620(15) -0.00065(13) 0.00617(12) -0.00376(13)
I21 0.0432(3) 0.0232(3) 0.0401(3) -0.0002(3) 0.0074(3) -0.0051(2)
I22 0.0736(8) 0.0398(8) 0.0317(6) -0.0013(4) 0.0251(4) 0.0008(5)
I23 0.0212(10) 0.0413(8) 0.0327(11) 0.0047(7) 0.0083(8) 0.0074(8)
Cl22 0.0736(8) 0.0398(8) 0.0317(6) -0.0013(4) 0.0251(4) 0.0008(5)
Cl23 0.0212(10) 0.0413(8) 0.0327(11) 0.0047(7) 0.0083(8) 0.0074(8)
Cl24 0.0233(9) 0.0234(9) 0.0404(11) -0.0066(9) 0.0021(8) 0.0008(7)
Te1 0.0163(2) 0.0172(2) 0.0206(2) -0.00098(19) 0.00536(18) -0.00063(17)
N1A 0.019(3) 0.015(3) 0.027(3) -0.001(3) 0.007(3) -0.002(2)
C1A 0.020(4) 0.022(4) 0.026(4) 0.007(3) 0.009(3) 0.003(3)
N2A 0.022(3) 0.019(3) 0.021(3) -0.001(3) 0.007(3) -0.003(2)
C2A 0.030(4) 0.017(4) 0.031(4) 0.000(3) 0.014(3) -0.003(3)
N3A 0.030(4) 0.021(3) 0.028(3) 0.007(3) 0.010(3) 0.001(3)
C3A 0.034(5) 0.021(4) 0.030(4) -0.001(3) 0.012(4) -0.005(3)
N4A 0.023(3) 0.017(3) 0.022(3) 0.001(3) 0.008(3) -0.002(2)
C4A 0.041(5) 0.026(4) 0.039(5) -0.002(4) 0.008(4) -0.006(4)
C5A 0.065(7) 0.018(4) 0.060(7) 0.008(4) 0.024(6) -0.002(4)
C6A 0.053(6) 0.022(4) 0.033(5) 0.004(4) 0.018(4) 0.004(4)
C7A 0.028(4) 0.022(4) 0.027(4) 0.002(3) 0.011(3) -0.001(3)
C8A 0.031(4) 0.026(4) 0.030(4) 0.005(3) 0.004(3) -0.001(3)
C9A 0.036(5) 0.037(5) 0.028(4) 0.007(4) 0.005(4) -0.002(4)
C10A 0.054(6) 0.040(5) 0.038(5) 0.008(4) 0.020(5) -0.001(5)
C11A 0.072(8) 0.056(7) 0.044(6) 0.000(5) 0.031(6) 0.003(6)
C12A 0.129(16) 0.129(16) 0.096(12) 0.004(12) 0.081(12) 0.008(12)
C13A 0.016(3) 0.019(3) 0.018(3) -0.002(3) 0.005(3) 0.001(3)
C14A 0.022(4) 0.017(3) 0.027(4) 0.005(3) 0.013(3) 0.002(3)
C15A 0.023(4) 0.018(3) 0.023(4) 0.002(3) 0.006(3) -0.001(3)
C16A 0.024(4) 0.031(4) 0.019(3) -0.001(3) 0.003(3) 0.001(3)
C17A 0.025(4) 0.020(4) 0.024(4) -0.001(3) 0.008(3) -0.001(3)
C18A 0.022(4) 0.024(4) 0.018(3) -0.001(3) 0.008(3) 0.000(3)
C19A 0.035(5) 0.028(4) 0.021(4) -0.001(3) 0.000(3) -0.003(4)
C20A 0.066(7) 0.053(7) 0.029(5) 0.008(5) 0.006(5) -0.019(6)
C21A 0.029(5) 0.091(9) 0.038(5) -0.019(6) -0.004(4) -0.018(5)
C22A 0.075(9) 0.039(6) 0.047(6) -0.014(5) -0.026(6) 0.004(6)
C23A 0.016(3) 0.015(3) 0.020(3) -0.001(3) 0.005(3) 0.001(3)
C24A 0.019(3) 0.017(3) 0.020(3) 0.005(3) 0.007(3) 0.005(3)
C25A 0.021(4) 0.027(4) 0.024(4) 0.000(3) 0.008(3) 0.000(3)
C26A 0.019(4) 0.036(5) 0.025(4) 0.007(4) 0.007(3) 0.004(3)
C27A 0.030(4) 0.024(4) 0.028(4) 0.011(3) 0.011(3) 0.007(3)
C28A 0.024(4) 0.023(4) 0.031(4) 0.007(3) 0.013(3) 0.009(3)
C29A 0.022(4) 0.020(4) 0.023(4) 0.005(3) 0.008(3) 0.005(3)
C30A 0.023(5) 0.017(4) 0.023(5) -0.008(3) 0.005(5) -0.004(3)
C31A 0.032(4) 0.023(8) 0.026(9) -0.008(8) 0.008(7) 0.000(5)
C32A 0.044(6) 0.046(6) 0.057(7) -0.028(6) 0.011(5) -0.012(5)
C33A 0.065(8) 0.033(7) 0.048(8) -0.002(6) 0.019(7) -0.009(7)
C34A 0.092(13) 0.041(9) 0.043(9) -0.009(7) 0.022(9) -0.006(9)
C30E 0.023(5) 0.017(4) 0.023(5) -0.008(3) 0.005(5) -0.004(3)
C31E 0.032(4) 0.023(8) 0.026(9) -0.008(8) 0.008(7) 0.000(5)
C32E 0.044(6) 0.046(6) 0.057(7) -0.028(6) 0.011(5) -0.012(5)
C33E 0.065(8) 0.033(7) 0.048(8) -0.002(6) 0.019(7) -0.009(7)
C34E 0.092(13) 0.041(9) 0.043(9) -0.009(7) 0.022(9) -0.006(9)
Te2 0.0153(2) 0.0184(2) 0.0235(2) 0.00089(19) 0.00520(18) -0.00075(17)
N1B 0.018(3) 0.020(3) 0.028(3) 0.005(3) 0.008(3) 0.002(2)
N2B 0.022(3) 0.018(3) 0.025(3) 0.002(3) 0.003(3) 0.001(2)
N3B 0.026(4) 0.018(3) 0.039(4) 0.000(3) 0.014(3) -0.002(3)
N4B 0.020(3) 0.024(3) 0.021(3) 0.000(3) 0.004(2) -0.007(2)
C1B 0.028(4) 0.016(4) 0.032(4) -0.003(3) 0.018(3) -0.001(3)
C2B 0.020(4) 0.026(4) 0.040(5) 0.009(4) 0.015(3) 0.004(3)
C3B 0.022(4) 0.034(5) 0.039(5) 0.013(4) 0.015(4) 0.007(3)
C4B 0.020(4) 0.042(5) 0.038(5) 0.015(4) 0.011(4) 0.009(4)
C5B 0.030(4) 0.030(5) 0.050(5) 0.018(4) 0.022(4) 0.007(4)
C6B 0.030(4) 0.022(4) 0.065(6) 0.015(4) 0.032(4) 0.006(3)
C7B 0.017(4) 0.026(4) 0.040(5) 0.006(4) 0.015(3) 0.003(3)
C8B 0.024(6) 0.019(4) 0.052(7) -0.003(5) 0.008(7) -0.006(3)
C9B 0.043(6) 0.028(7) 0.044(8) -0.002(6) 0.014(6) -0.003(6)
C10B 0.071(9) 0.041(8) 0.055(9) -0.012(7) 0.009(8) 0.002(7)
C11B 0.087(10) 0.058(9) 0.085(10) -0.013(8) 0.030(8) -0.009(8)
C12B 0.073(12) 0.043(8) 0.079(12) -0.028(9) 0.009(9) -0.026(8)
C8F 0.024(6) 0.019(4) 0.052(7) -0.003(5) 0.008(7) -0.006(3)
C9F 0.043(6) 0.028(7) 0.044(8) -0.002(6) 0.014(6) -0.003(6)
C10F 0.071(9) 0.041(8) 0.055(9) -0.012(7) 0.009(8) 0.002(7)
C11F 0.087(10) 0.058(9) 0.085(10) -0.013(8) 0.030(8) -0.009(8)
C12F 0.073(12) 0.043(8) 0.079(12) -0.028(9) 0.009(9) -0.026(8)
C13B 0.021(4) 0.016(3) 0.023(4) -0.004(3) 0.007(3) -0.001(3)
C14B 0.020(4) 0.021(4) 0.026(4) 0.000(3) 0.012(3) 0.001(3)
C15B 0.031(4) 0.022(4) 0.036(4) -0.010(4) 0.015(4) -0.008(3)
C16B 0.028(4) 0.030(4) 0.026(4) -0.007(3) 0.012(3) -0.007(3)
C17B 0.028(4) 0.033(4) 0.022(4) -0.001(4) 0.010(3) -0.004(3)
C18B 0.021(4) 0.022(4) 0.029(4) 0.000(3) 0.010(3) -0.005(3)
C19B 0.039(5) 0.045(5) 0.024(4) -0.009(4) 0.007(4) -0.010(4)
C20B 0.073(8) 0.055(7) 0.040(6) -0.018(5) 0.005(6) -0.026(6)
C21B 0.030(5) 0.085(9) 0.032(5) -0.013(5) 0.004(4) -0.022(5)
C22B 0.049(6) 0.075(8) 0.025(4) 0.000(5) 0.005(4) -0.026(6)
C23B 0.017(4) 0.026(4) 0.023(4) 0.000(3) 0.007(3) 0.006(3)
C24B 0.017(3) 0.016(3) 0.031(4) 0.006(3) 0.006(3) 0.000(3)
C25B 0.022(4) 0.023(4) 0.028(4) -0.001(3) 0.001(3) 0.000(3)
C26B 0.037(5) 0.027(4) 0.035(5) -0.005(4) -0.001(4) -0.012(4)
C27B 0.041(5) 0.017(4) 0.050(6) 0.010(4) 0.001(4) -0.004(4)
C28B 0.037(5) 0.031(4) 0.023(4) 0.009(4) 0.007(3) -0.005(4)
C29B 0.025(4) 0.020(4) 0.029(4) 0.007(3) 0.010(3) -0.002(3)
C30B 0.035(4) 0.028(4) 0.024(4) 0.003(4) 0.004(3) -0.005(4)
C31B 0.060(7) 0.039(5) 0.036(5) -0.005(4) 0.016(5) -0.013(5)
C32B 0.040(5) 0.047(6) 0.046(5) 0.007(5) 0.017(4) 0.006(4)
C33B 0.054(7) 0.047(6) 0.062(7) -0.002(6) 0.022(6) 0.003(5)
C34B 0.072(9) 0.112(12) 0.068(8) 0.018(9) 0.032(7) 0.025(9)
Te3 0.0214(2) 0.0211(2) 0.0237(2) 0.0014(2) 0.00983(19) 0.00183(19)
N1C 0.030(4) 0.029(4) 0.026(3) 0.005(3) 0.015(3) 0.004(3)
N2C 0.022(3) 0.017(3) 0.027(3) 0.001(3) 0.009(3) 0.004(2)
N3C 0.025(4) 0.034(4) 0.030(4) 0.011(3) 0.008(3) 0.001(3)
N4C 0.020(3) 0.027(3) 0.024(3) 0.001(3) 0.006(3) 0.002(3)
C1C 0.022(4) 0.033(4) 0.029(4) 0.005(4) 0.012(3) 0.005(3)
C2C 0.023(4) 0.043(5) 0.028(4) 0.005(4) 0.007(3) -0.003(4)
C3C 0.031(5) 0.038(5) 0.033(4) 0.004(4) 0.004(4) -0.009(4)
C4C 0.045(6) 0.076(8) 0.026(4) 0.007(5) -0.003(4) -0.032(6)
C5C 0.060(7) 0.075(8) 0.030(5) 0.008(5) -0.002(5) -0.032(6)
C6C 0.055(7) 0.070(8) 0.032(5) 0.022(5) -0.002(5) -0.028(6)
C7C 0.027(5) 0.039(5) 0.038(5) 0.013(4) 0.003(4) -0.007(4)
C8C 0.029(4) 0.027(6) 0.030(6) 0.003(5) 0.015(4) -0.008(4)
C9C 0.036(5) 0.029(5) 0.040(8) 0.012(7) 0.020(6) 0.010(4)
C10C 0.032(5) 0.026(5) 0.029(6) 0.005(5) 0.015(4) 0.001(4)
C11C 0.050(7) 0.025(5) 0.046(6) 0.011(5) 0.021(6) 0.010(5)
C12C 0.044(13) 0.050(7) 0.039(7) 0.018(7) 0.009(8) 0.016(11)
C8G 0.029(4) 0.027(6) 0.030(6) 0.003(5) 0.015(4) -0.008(4)
C9G 0.036(5) 0.029(5) 0.040(8) 0.012(7) 0.020(6) 0.010(4)
C10G 0.032(5) 0.026(5) 0.029(6) 0.005(5) 0.015(4) 0.001(4)
C11G 0.050(7) 0.025(5) 0.046(6) 0.011(5) 0.021(6) 0.010(5)
C12G 0.044(13) 0.050(7) 0.039(7) 0.018(7) 0.009(8) 0.016(11)
C13C 0.024(4) 0.022(4) 0.029(4) 0.000(3) 0.016(3) 0.009(3)
C14C 0.027(4) 0.023(4) 0.031(4) 0.003(3) 0.017(3) 0.002(3)
C15C 0.031(4) 0.022(4) 0.047(5) 0.002(4) 0.024(4) 0.007(3)
C16C 0.029(4) 0.029(4) 0.043(5) -0.008(4) 0.025(4) -0.003(3)
C17C 0.018(4) 0.029(4) 0.027(4) -0.002(3) 0.009(3) -0.001(3)
C18C 0.020(4) 0.029(4) 0.029(4) 0.000(3) 0.010(3) 0.003(3)
C19C 0.053(6) 0.021(4) 0.051(6) -0.012(4) 0.030(5) -0.006(4)
C20C 0.056(7) 0.046(7) 0.092(10) -0.031(7) 0.011(7) 0.016(6)
C21C 0.118(11) 0.037(6) 0.125(11) -0.020(7) 0.088(10) -0.033(7)
C22C 0.070(8) 0.036(6) 0.059(7) -0.010(5) 0.015(6) -0.011(5)
C23C 0.015(3) 0.024(4) 0.030(4) -0.005(3) 0.009(3) 0.003(3)
C24C 0.024(4) 0.026(4) 0.026(4) 0.008(3) 0.010(3) 0.005(3)
C25C 0.027(4) 0.024(4) 0.032(4) 0.006(3) 0.013(3) -0.001(3)
C26C 0.031(4) 0.018(4) 0.054(6) 0.008(4) 0.016(4) 0.000(3)
C27C 0.036(5) 0.032(5) 0.040(5) 0.024(4) 0.016(4) 0.010(4)
C28C 0.029(4) 0.037(5) 0.027(4) 0.005(4) 0.012(3) 0.006(4)
C29C 0.021(4) 0.031(4) 0.032(4) 0.003(4) 0.010(3) 0.003(3)
C30C 0.038(5) 0.026(4) 0.024(4) -0.002(3) 0.016(3) 0.002(3)
C31C 0.033(5) 0.043(5) 0.034(5) -0.006(4) 0.012(4) 0.003(4)
C32C 0.050(7) 0.065(7) 0.038(5) -0.013(5) 0.003(5) -0.004(6)
C33C 0.065(8) 0.102(11) 0.041(6) -0.026(7) 0.014(6) -0.003(8)
C34C 0.099(12) 0.105(12) 0.050(7) 0.005(8) 0.012(8) 0.043(10)
Te4 0.0222(2) 0.0217(2) 0.0268(2) 0.0055(2) 0.0105(2) 0.00282(19)
N1D 0.024(3) 0.031(4) 0.029(3) 0.006(3) 0.008(3) 0.009(3)
N2D 0.020(3) 0.019(3) 0.026(3) 0.001(3) 0.009(3) -0.001(2)
N3D 0.057(5) 0.035(4) 0.032(4) -0.012(4) 0.007(4) 0.002(4)
N4D 0.027(4) 0.031(4) 0.029(3) -0.001(3) 0.012(3) -0.005(3)
C1D 0.023(4) 0.025(4) 0.031(4) 0.000(3) 0.004(3) 0.003(3)
C2D 0.026(4) 0.043(5) 0.029(4) -0.002(4) 0.011(3) 0.007(4)
C3D 0.036(5) 0.054(6) 0.029(4) 0.013(5) 0.007(4) 0.021(4)
C4D 0.042(6) 0.068(8) 0.030(5) 0.006(5) -0.002(4) 0.024(5)
C5D 0.061(8) 0.069(8) 0.032(5) -0.002(6) -0.010(5) 0.018(6)
C6D 0.060(7) 0.053(7) 0.037(5) -0.012(5) 0.006(5) 0.001(5)
C7D 0.040(5) 0.052(6) 0.028(4) 0.009(5) 0.001(4) 0.010(5)
C8D 0.043(11) 0.068(9) 0.044(5) -0.005(6) 0.019(6) -0.016(7)
C9D 0.060(7) 0.067(10) 0.044(11) -0.003(8) 0.027(8) -0.010(7)
C10D 0.104(11) 0.048(8) 0.077(10) -0.002(8) 0.026(9) 0.004(8)
C11D 0.155(16) 0.133(15) 0.124(14) -0.015(11) 0.067(12) 0.010(12)
C12D 0.144(17) 0.071(11) 0.068(11) -0.019(10) 0.066(12) 0.011(11)
C8H 0.043(11) 0.068(9) 0.044(5) -0.005(6) 0.019(6) -0.016(7)
C9H 0.060(7) 0.067(10) 0.044(11) -0.003(8) 0.027(8) -0.010(7)
C10H 0.104(11) 0.048(8) 0.077(10) -0.002(8) 0.026(9) 0.004(8)
C11H 0.155(16) 0.133(15) 0.124(14) -0.015(11) 0.067(12) 0.010(12)
C12H 0.144(17) 0.071(11) 0.068(11) -0.019(10) 0.066(12) 0.011(11)
C13D 0.017(3) 0.019(4) 0.032(4) 0.003(3) 0.008(3) 0.001(3)
C14D 0.023(4) 0.024(4) 0.037(4) 0.001(4) 0.013(3) -0.004(3)
C15D 0.027(4) 0.026(4) 0.031(4) 0.002(4) 0.009(3) -0.005(3)
C16D 0.024(4) 0.025(4) 0.029(4) 0.009(3) 0.010(3) 0.001(3)
C17D 0.023(4) 0.023(4) 0.028(4) 0.008(3) 0.007(3) 0.000(3)
C18D 0.022(4) 0.025(4) 0.027(4) 0.004(3) 0.010(3) 0.000(3)
C19D 0.033(5) 0.021(4) 0.040(5) 0.008(4) 0.016(4) -0.003(3)
C20D 0.040(5) 0.025(5) 0.061(6) 0.014(5) 0.015(5) 0.006(4)
C21D 0.035(5) 0.026(4) 0.055(6) 0.019(4) 0.017(4) 0.000(4)
C22D 0.038(5) 0.036(5) 0.049(6) 0.022(5) 0.009(4) 0.005(4)
C23D 0.018(4) 0.028(4) 0.030(4) 0.001(3) 0.010(3) -0.003(3)
C24D 0.019(4) 0.027(4) 0.040(5) -0.004(4) 0.013(3) -0.003(3)
C25D 0.028(5) 0.030(5) 0.047(5) 0.000(4) 0.010(4) 0.006(4)
C26D 0.037(5) 0.026(5) 0.077(8) -0.010(5) 0.031(5) -0.001(4)
C27D 0.038(5) 0.040(6) 0.053(6) -0.020(5) 0.017(5) -0.015(4)
C28D 0.031(5) 0.040(5) 0.045(5) -0.012(5) 0.012(4) -0.011(4)
C29D 0.019(4) 0.029(4) 0.037(4) -0.004(4) 0.015(3) -0.005(3)
C30D 0.029(5) 0.039(5) 0.023(6) 0.004(5) 0.008(4) -0.013(4)
C31D 0.033(5) 0.039(8) 0.020(7) 0.004(6) 0.006(6) 0.005(6)
C32D 0.041(7) 0.043(8) 0.043(7) 0.006(6) 0.018(6) 0.005(6)
C33D 0.057(8) 0.073(9) 0.035(7) 0.009(7) 0.013(6) 0.003(7)
C34D 0.114(14) 0.100(19) 0.040(10) 0.022(11) 0.027(11) 0.038(16)
C30H 0.029(5) 0.039(5) 0.023(6) 0.004(5) 0.008(4) -0.013(4)
C31H 0.033(5) 0.039(8) 0.020(7) 0.004(6) 0.006(6) 0.005(6)
C32H 0.041(7) 0.043(8) 0.043(7) 0.006(6) 0.018(6) 0.005(6)
C33H 0.057(8) 0.073(9) 0.035(7) 0.009(7) 0.013(6) 0.003(7)
C34H 0.114(14) 0.100(19) 0.040(10) 0.022(11) 0.027(11) 0.038(16)
S1 0.0343(12) 0.0425(13) 0.0353(11) 0.0011(11) 0.0060(9) 0.0058(10)
O1S 0.041(4) 0.051(4) 0.039(4) 0.007(3) -0.005(3) -0.002(3)
C11S 0.036(5) 0.057(7) 0.052(6) 0.005(5) 0.018(5) 0.004(5)
C12S 0.058(7) 0.056(7) 0.055(7) -0.012(6) 0.002(6) 0.006(6)
S2A 0.063(3) 0.072(3) 0.0403(19) 0.0189(19) 0.0126(16) -0.001(2)
O2S 0.073(9) 0.077(10) 0.046(5) 0.022(6) -0.005(5) -0.029(8)
C21S 0.067(11) 0.103(15) 0.088(11) -0.032(11) -0.023(10) 0.031(10)
C22S 0.21(2) 0.090(14) 0.100(14) 0.042(12) 0.098(15) 0.015(14)
S2B 0.063(3) 0.072(3) 0.0403(19) 0.0189(19) 0.0126(16) -0.001(2)
O3S 0.073(9) 0.077(10) 0.046(5) 0.022(6) -0.005(5) -0.029(8)
C23S 0.067(11) 0.103(15) 0.088(11) -0.032(11) -0.023(10) 0.031(10)
C24S 0.21(2) 0.090(14) 0.100(14) 0.042(12) 0.098(15) 0.015(14)

loop_
_atom_type_symbol
_atom_type_description
_atom_type_scat_dispersion_real
_atom_type_scat_dispersion_imag
_atom_type_scat_source
C C 0.0033 0.0016 'International Tables Vol C Tables 4.2.6.8 and 6.1.1.4'
H H 0.0000 0.0000 'International Tables Vol C Tables 4.2.6.8 and 6.1.1.4'
N N 0.0061 0.0033 'International Tables Vol C Tables 4.2.6.8 and 6.1.1.4'
O O 0.0106 0.0060 'International Tables Vol C Tables 4.2.6.8 and 6.1.1.4'
Cl Cl 0.1484 0.1585 'International Tables Vol C Tables 4.2.6.8 and 6.1.1.4'
Te Te -0.5308 1.6751 'International Tables Vol C Tables 4.2.6.8 and 6.1.1.4'
Hg Hg -2.3894 9.2266 'International Tables Vol C Tables 4.2.6.8 and 6.1.1.4'
S S 0.1246 0.1234 'International Tables Vol C Tables 4.2.6.8 and 6.1.1.4'
I I -0.4742 1.8119 'International Tables Vol C Tables 4.2.6.8 and 6.1.1.4'

loop_
_geom_angle_atom_site_label_1
_geom_angle_atom_site_label_2
_geom_angle_atom_site_label_3
_geom_angle
Cl12 Hg1 Cl11 108.3(6)
Cl12 Hg1 Cl14 111.8(2)
Cl11 Hg1 Cl14 103.6(5)
Cl12 Hg1 Cl13 105.1(3)
Cl11 Hg1 Cl13 122.1(7)
Cl14 Hg1 Cl13 105.95(7)
Cl14 Hg1 I12 105.6(2)
Cl13 Hg1 I12 111.1(3)
Cl14 Hg1 I11 107.49(6)
Cl13 Hg1 I11 109.67(6)
I12 Hg1 I11 116.3(3)
Cl22 Hg2 Cl23 110.6(6)
Cl22 Hg2 Cl24 110.4(7)
Cl23 Hg2 Cl24 99.71(19)
Cl24 Hg2 I22 111.68(7)
Cl24 Hg2 I23 107.19(6)
I22 Hg2 I23 110.02(6)
Cl22 Hg2 I21 115.6(5)
Cl23 Hg2 I21 111.3(2)
Cl24 Hg2 I21 108.11(5)
I22 Hg2 I21 110.33(3)
I23 Hg2 I21 109.42(6)
C13A Te1 N1A 75.2(3)
C13A Te1 N2A 75.3(3)
N1A Te1 N2A 150.4(2)
C1A N1A C2A 107.8(7)
C1A N1A Te1 114.0(5)
C2A N1A Te1 138.2(5)
N1A C1A N3A 110.4(7)
N1A C1A C14A 117.8(7)
N3A C1A C14A 131.7(7)
C23A N2A C24A 108.2(6)
C23A N2A Te1 113.7(5)
C24A N2A Te1 137.7(5)
N1A C2A C3A 130.7(7)
N1A C2A C7A 107.7(7)
C3A C2A C7A 121.5(7)
C1A N3A C7A 108.1(7)
C1A N3A C8A 131.3(7)
C7A N3A C8A 120.5(7)
C4A C3A C2A 114.7(8)
C4A C3A H3AA 122.6
C2A C3A H3AA 122.6
C23A N4A C29A 106.6(6)
C23A N4A C30A 129.1(13)
C29A N4A C30A 123.0(10)
C23A N4A C30E 128.2(13)
C29A N4A C30E 124.9(11)
C3A C4A C5A 123.4(9)
C3A C4A H4AA 118.3
C5A C4A H4AA 118.3
C6A C5A C4A 120.6(9)
C6A C5A H5AA 119.7
C4A C5A H5AA 119.7
C7A C6A C5A 117.9(9)
C7A C6A H6AA 121.1
C5A C6A H6AA 121.1
C6A C7A N3A 132.3(8)
C6A C7A C2A 121.8(8)
N3A C7A C2A 105.9(7)
N3A C8A C9A 111.5(7)
N3A C8A H8AA 109.3
C9A C8A H8AA 109.3
N3A C8A H8AB 109.3
C9A C8A H8AB 109.3
H8AA C8A H8AB 108.0
C10A C9A C8A 115.2(7)
C10A C9A H9AA 108.5
C8A C9A H9AA 108.5
C10A C9A H9AB 108.5
C8A C9A H9AB 108.5
H9AA C9A H9AB 107.5
C9A C10A C11A 113.2(8)
C9A C10A H10A 108.9
C11A C10A H10A 108.9
C9A C10A H10B 108.9
C11A C10A H10B 108.9
H10A C10A H10B 107.8
C12A C11A C10A 113.0(10)
C12A C11A H11A 109.0
C10A C11A H11A 109.0
C12A C11A H11B 109.0
C10A C11A H11B 109.0
H11A C11A H11B 107.8
C11A C12A H12A 109.5
C11A C12A H12B 109.5
H12A C12A H12B 109.5
C11A C12A H12C 109.5
H12A C12A H12C 109.5
H12B C12A H12C 109.5
C14A C13A C18A 119.8(7)
C14A C13A Te1 120.4(5)
C18A C13A Te1 119.8(5)
C15A C14A C13A 119.0(7)
C15A C14A C1A 128.4(7)
C13A C14A C1A 112.6(7)
C14A C15A C16A 122.2(7)
C14A C15A H15A 118.9
C16A C15A H15A 118.9
C17A C16A C15A 118.4(7)
C17A C16A C19A 121.4(8)
C15A C16A C19A 120.0(7)
C16A C17A C18A 122.4(7)
C16A C17A H17A 118.8
C18A C17A H17A 118.8
C17A C18A C13A 118.1(7)
C17A C18A C23A 128.9(7)
C13A C18A C23A 112.9(6)
C22A C19A C20A 109.1(9)
C22A C19A C21A 109.9(10)
C20A C19A C21A 107.3(9)
C22A C19A C16A 110.1(7)
C20A C19A C16A 111.8(7)
C21A C19A C16A 108.6(7)
C19A C20A H20A 109.5
C19A C20A H20B 109.5
H20A C20A H20B 109.5
C19A C20A H20C 109.5
H20A C20A H20C 109.5
H20B C20A H20C 109.5
C19A C21A H21A 109.5
C19A C21A H21B 109.5
H21A C21A H21B 109.5
C19A C21A H21C 109.5
H21A C21A H21C 109.5
H21B C21A H21C 109.5
C19A C22A H22A 109.5
C19A C22A H22B 109.5
H22A C22A H22B 109.5
C19A C22A H22C 109.5
H22A C22A H22C 109.5
H22B C22A H22C 109.5
N2A C23A N4A 111.2(6)
N2A C23A C18A 118.2(6)
N4A C23A C18A 130.6(7)
N2A C24A C25A 131.5(7)
N2A C24A C29A 107.7(6)
C25A C24A C29A 120.7(7)
C24A C25A C26A 116.9(8)
C24A C25A H25A 121.5
C26A C25A H25A 121.5
C25A C26A C27A 121.4(7)
C25A C26A H26A 119.3
C27A C26A H26A 119.3
C28A C27A C26A 122.3(8)
C28A C27A H27A 118.9
C26A C27A H27A 118.9
C27A C28A C29A 116.8(8)
C27A C28A H28A 121.6
C29A C28A H28A 121.6
C28A C29A N4A 131.8(7)
C28A C29A C24A 121.9(7)
N4A C29A C24A 106.2(6)
N4A C30A C31A 112(4)
N4A C30A H30A 109.3
C31A C30A H30A 109.3
N4A C30A H30B 109.3
C31A C30A H30B 109.3
H30A C30A H30B 108.0
C32A C31A C30A 110(2)
C32A C31A H31A 109.7
C30A C31A H31A 109.7
C32A C31A H31B 109.7
C30A C31A H31B 109.7
H31A C31A H31B 108.2
C33A C32A C31A 113(2)
C33A C32A H32A 108.9
C31A C32A H32A 108.9
C33A C32A H32B 108.9
C31A C32A H32B 108.9
H32A C32A H32B 107.7
C32A C33A C34A 111(2)
C32A C33A H33A 109.5
C34A C33A H33A 109.5
C32A C33A H33B 109.5
C34A C33A H33B 109.5
H33A C33A H33B 108.1
C33A C34A H34A 109.5
C33A C34A H34B 109.5
H34A C34A H34B 109.5
C33A C34A H34C 109.5
H34A C34A H34C 109.5
H34B C34A H34C 109.5
N4A C30E C31E 115(4)
N4A C30E H30C 108.5
C31E C30E H30C 108.5
N4A C30E H30D 108.5
C31E C30E H30D 108.5
H30C C30E H30D 107.5
C32E C31E C30E 110(2)
C32E C31E H31C 109.7
C30E C31E H31C 109.7
C32E C31E H31D 109.7
C30E C31E H31D 109.7
H31C C31E H31D 108.2
C31E C32E C33E 111(2)
C31E C32E H32C 109.5
C33E C32E H32C 109.5
C31E C32E H32D 109.5
C33E C32E H32D 109.5
H32C C32E H32D 108.1
C32E C33E C34E 109(2)
C32E C33E H33C 109.9
C34E C33E H33C 109.9
C32E C33E H33D 109.9
C34E C33E H33D 109.9
H33C C33E H33D 108.3
C33E C34E H34D 109.5
C33E C34E H34E 109.5
H34D C34E H34E 109.5
C33E C34E H34F 109.5
H34D C34E H34F 109.5
H34E C34E H34F 109.5
C13B Te2 N2B 75.1(3)
C13B Te2 N1B 75.2(3)
N2B Te2 N1B 150.3(2)
C1B N1B C2B 107.8(7)
C1B N1B Te2 114.7(5)
C2B N1B Te2 137.4(6)
C23B N2B C24B 107.0(6)
C23B N2B Te2 114.4(5)
C24B N2B Te2 138.6(5)
C1B N3B C8F 131.9(18)
C1B N3B C7B 107.8(7)
C8F N3B C7B 119.6(15)
C1B N3B C8B 126.3(9)
C7B N3B C8B 125.7(8)
C23B N4B C29B 106.6(6)
C23B N4B C30B 128.7(7)
C29B N4B C30B 124.7(6)
N1B C1B N3B 110.2(7)
N1B C1B C14B 116.9(7)
N3B C1B C14B 132.8(8)
N1B C2B C7B 108.0(7)
N1B C2B C3B 130.1(8)
C7B C2B C3B 121.7(8)
C4B C3B C2B 116.4(9)
C4B C3B H3BA 121.8
C2B C3B H3BA 121.8
C3B C4B C5B 121.6(9)
C3B C4B H4BA 119.2
C5B C4B H4BA 119.2
C6B C5B C4B 122.3(8)
C6B C5B H5BA 118.8
C4B C5B H5BA 118.8
C5B C6B C7B 116.1(9)
C5B C6B H6BA 122.0
C7B C6B H6BA 122.0
C2B C7B N3B 106.1(7)
C2B C7B C6B 121.8(9)
N3B C7B C6B 132.1(8)
C9B C8B N3B 113.0(18)
C9B C8B H8BA 109.0
N3B C8B H8BA 109.0
C9B C8B H8BB 109.0
N3B C8B H8BB 109.0
H8BA C8B H8BB 107.8
C10B C9B C8B 110.1(13)
C10B C9B H9BA 109.6
C8B C9B H9BA 109.6
C10B C9B H9BB 109.6
C8B C9B H9BB 109.6
H9BA C9B H9BB 108.1
C11B C10B C9B 115.8(14)
C11B C10B H10C 108.3
C9B C10B H10C 108.3
C11B C10B H10D 108.3
C9B C10B H10D 108.3
H10C C10B H10D 107.4
C10B C11B C12B 110.7(15)
C10B C11B H11C 109.5
C12B C11B H11C 109.5
C10B C11B H11D 109.5
C12B C11B H11D 109.5
H11C C11B H11D 108.1
C11B C12B H12D 109.5
C11B C12B H12E 109.5
H12D C12B H12E 109.5
C11B C12B H12F 109.5
H12D C12B H12F 109.5
H12E C12B H12F 109.5
N3B C8F C9F 117(5)
N3B C8F H8FA 108.1
C9F C8F H8FA 108.1
N3B C8F H8FB 108.1
C9F C8F H8FB 108.1
H8FA C8F H8FB 107.3
C10F C9F C8F 111(3)
C10F C9F H9FA 109.3
C8F C9F H9FA 109.3
C10F C9F H9FB 109.3
C8F C9F H9FB 109.3
H9FA C9F H9FB 108.0
C9F C10F C11F 114(2)
C9F C10F H10E 108.8
C11F C10F H10E 108.8
C9F C10F H10F 108.8
C11F C10F H10F 108.8
H10E C10F H10F 107.7
C10F C11F C12F 111(2)
C10F C11F H11E 109.4
C12F C11F H11E 109.4
C10F C11F H11F 109.4
C12F C11F H11F 109.4
H11E C11F H11F 108.0
C11F C12F H12G 109.5
C11F C12F H12H 109.5
H12G C12F H12H 109.5
C11F C12F H12I 109.5
H12G C12F H12I 109.5
H12H C12F H12I 109.5
C18B C13B C14B 120.6(7)
C18B C13B Te2 119.8(5)
C14B C13B Te2 119.6(6)
C15B C14B C13B 119.2(7)
C15B C14B C1B 127.2(7)
C13B C14B C1B 113.6(7)
C14B C15B C16B 120.9(7)
C14B C15B H15B 119.5
C16B C15B H15B 119.5
C17B C16B C15B 118.7(7)
C17B C16B C19B 120.5(8)
C15B C16B C19B 120.8(8)
C16B C17B C18B 121.4(8)
C16B C17B H17B 119.3
C18B C17B H17B 119.3
C13B C18B C17B 119.1(7)
C13B C18B C23B 113.9(7)
C17B C18B C23B 127.0(7)
C16B C19B C22B 111.7(8)
C16B C19B C20B 112.7(9)
C22B C19B C20B 108.8(9)
C16B C19B C21B 107.6(7)
C22B C19B C21B 109.0(9)
C20B C19B C21B 106.9(9)
C19B C20B H20D 109.5
C19B C20B H20E 109.5
H20D C20B H20E 109.5
C19B C20B H20F 109.5
H20D C20B H20F 109.5
H20E C20B H20F 109.5
C19B C21B H21D 109.5
C19B C21B H21E 109.5
H21D C21B H21E 109.5
C19B C21B H21F 109.5
H21D C21B H21F 109.5
H21E C21B H21F 109.5
C19B C22B H22D 109.5
C19B C22B H22E 109.5
H22D C22B H22E 109.5
C19B C22B H22F 109.5
H22D C22B H22F 109.5
H22E C22B H22F 109.5
N2B C23B N4B 110.9(7)
N2B C23B C18B 116.7(7)
N4B C23B C18B 132.3(7)
N2B C24B C29B 107.7(7)
N2B C24B C25B 130.8(7)
C29B C24B C25B 121.5(7)
C26B C25B C24B 117.2(8)
C26B C25B H25B 121.4
C24B C25B H25B 121.4
C25B C26B C27B 121.4(8)
C25B C26B H26B 119.3
C27B C26B H26B 119.3
C28B C27B C26B 121.9(8)
C28B C27B H27B 119.1
C26B C27B H27B 119.1
C27B C28B C29B 116.3(8)
C27B C28B H28B 121.9
C29B C28B H28B 121.9
N4B C29B C24B 107.7(7)
N4B C29B C28B 130.5(7)
C24B C29B C28B 121.8(8)
N4B C30B C31B 115.5(7)
N4B C30B H30E 108.4
C31B C30B H30E 108.4
N4B C30B H30F 108.4
C31B C30B H30F 108.4
H30E C30B H30F 107.5
C32B C31B C30B 115.1(8)
C32B C31B H31E 108.5
C30B C31B H31E 108.5
C32B C31B H31F 108.5
C30B C31B H31F 108.5
H31E C31B H31F 107.5
C31B C32B C33B 112.7(8)
C31B C32B H32E 109.1
C33B C32B H32E 109.1
C31B C32B H32F 109.1
C33B C32B H32F 109.1
H32E C32B H32F 107.8
C34B C33B C32B 111.7(9)
C34B C33B H33E 109.3
C32B C33B H33E 109.3
C34B C33B H33F 109.3
C32B C33B H33F 109.3
H33E C33B H33F 107.9
C33B C34B H34G 109.5
C33B C34B H34H 109.5
H34G C34B H34H 109.5
C33B C34B H34I 109.5
H34G C34B H34I 109.5
H34H C34B H34I 109.5
C13C Te3 N2C 75.2(3)
C13C Te3 N1C 74.8(3)
N2C Te3 N1C 149.9(2)
C1C N1C C2C 107.9(7)
C1C N1C Te3 114.7(5)
C2C N1C Te3 136.6(6)
C23C N2C C24C 108.8(7)
C23C N2C Te3 114.6(5)
C24C N2C Te3 136.6(5)
C1C N3C C8G 135.7(16)
C1C N3C C7C 106.0(7)
C8G N3C C7C 115.9(16)
C1C N3C C8C 125.9(8)
C7C N3C C8C 127.7(8)
C23C N4C C29C 107.6(7)
C23C N4C C30C 128.8(7)
C29C N4C C30C 123.5(7)
N1C C1C N3C 111.4(7)
N1C C1C C14C 116.9(7)
N3C C1C C14C 131.6(8)
C3C C2C N1C 130.5(8)
C3C C2C C7C 121.8(8)
N1C C2C C7C 107.7(8)
C4C C3C C2C 116.2(9)
C4C C3C H3CA 121.9
C2C C3C H3CA 121.9
C3C C4C C5C 121.8(11)
C3C C4C H4CA 119.1
C5C C4C H4CA 119.1
C6C C5C C4C 121.5(10)
C6C C5C H5CA 119.2
C4C C5C H5CA 119.2
C5C C6C C7C 118.8(10)
C5C C6C H6CA 120.6
C7C C6C H6CA 120.6
C6C C7C C2C 119.9(9)
C6C C7C N3C 133.1(9)
C2C C7C N3C 107.0(7)
N3C C8C C9C 114.1(14)
N3C C8C H8CA 108.7
C9C C8C H8CA 108.7
N3C C8C H8CB 108.7
C9C C8C H8CB 108.7
H8CA C8C H8CB 107.6
C10C C9C C8C 115.8(12)
C10C C9C H9CA 108.3
C8C C9C H9CA 108.3
C10C C9C H9CB 108.3
C8C C9C H9CB 108.3
H9CA C9C H9CB 107.4
C9C C10C C11C 115.4(11)
C9C C10C H10G 108.4
C11C C10C H10G 108.4
C9C C10C H10H 108.4
C11C C10C H10H 108.4
H10G C10C H10H 107.5
C10C C11C C12C 112.5(13)
C10C C11C H11G 109.1
C12C C11C H11G 109.1
C10C C11C H11H 109.1
C12C C11C H11H 109.1
H11G C11C H11H 107.8
C11C C12C H12J 109.5
C11C C12C H12K 109.5
H12J C12C H12K 109.5
C11C C12C H12L 109.5
H12J C12C H12L 109.5
H12K C12C H12L 109.5
N3C C8G C9G 112(3)
N3C C8G H8GA 109.3
C9G C8G H8GA 109.3
N3C C8G H8GB 109.3
C9G C8G H8GB 109.3
H8GA C8G H8GB 107.9
C10G C9G C8G 117(2)
C10G C9G H9GA 108.1
C8G C9G H9GA 108.1
C10G C9G H9GB 108.1
C8G C9G H9GB 108.1
H9GA C9G H9GB 107.3
C9G C10G C11G 122.7(18)
C9G C10G H10I 106.6
C11G C10G H10I 106.6
C9G C10G H10J 106.6
C11G C10G H10J 106.6
H10I C10G H10J 106.6
C10G C11G C12G 114(2)
C10G C11G H11I 108.8
C12G C11G H11I 108.8
C10G C11G H11J 108.8
C12G C11G H11J 108.8
H11I C11G H11J 107.7
C11G C12G H12M 109.5
C11G C12G H12N 109.5
H12M C12G H12N 109.5
C11G C12G H12O 109.5
H12M C12G H12O 109.5
H12N C12G H12O 109.5
C14C C13C C18C 120.6(8)
C14C C13C Te3 120.1(6)
C18C C13C Te3 119.1(6)
C13C C14C C15C 118.9(8)
C13C C14C C1C 113.0(7)
C15C C14C C1C 128.1(8)
C16C C15C C14C 121.0(8)
C16C C15C H15C 119.5
C14C C15C H15C 119.5
C17C C16C C15C 119.5(8)
C17C C16C C19C 123.2(8)
C15C C16C C19C 117.4(8)
C16C C17C C18C 121.8(8)
C16C C17C H17C 119.1
C18C C17C H17C 119.1
C13C C18C C17C 118.2(8)
C13C C18C C23C 113.3(7)
C17C C18C C23C 128.6(7)
C20C C19C C21C 112.8(11)
C20C C19C C16C 110.5(9)
C21C C19C C16C 109.7(8)
C20C C19C C22C 107.3(9)
C21C C19C C22C 105.5(10)
C16C C19C C22C 110.9(8)
C19C C20C H20G 109.5
C19C C20C H20H 109.5
H20G C20C H20H 109.5
C19C C20C H20I 109.5
H20G C20C H20I 109.5
H20H C20C H20I 109.5
C19C C21C H21G 109.5
C19C C21C H21H 109.5
H21G C21C H21H 109.5
C19C C21C H21I 109.5
H21G C21C H21I 109.5
H21H C21C H21I 109.5
C19C C22C H22G 109.5
C19C C22C H22H 109.5
H22G C22C H22H 109.5
C19C C22C H22I 109.5
H22G C22C H22I 109.5
H22H C22C H22I 109.5
N2C C23C N4C 110.0(7)
N2C C23C C18C 117.8(7)
N4C C23C C18C 132.2(7)
C25C C24C N2C 130.8(8)
C25C C24C C29C 122.4(8)
N2C C24C C29C 106.8(7)
C26C C25C C24C 116.0(8)
C26C C25C H25C 122.0
C24C C25C H25C 122.0
C25C C26C C27C 122.3(8)
C25C C26C H26C 118.8
C27C C26C H26C 118.8
C28C C27C C26C 122.0(8)
C28C C27C H27C 119.0
C26C C27C H27C 119.0
C29C C28C C27C 115.1(8)
C29C C28C H28C 122.4
C27C C28C H28C 122.4
C28C C29C N4C 131.0(8)
C28C C29C C24C 122.1(8)
N4C C29C C24C 106.8(7)
N4C C30C C31C 112.4(6)
N4C C30C H30G 109.1
C31C C30C H30G 109.1
N4C C30C H30H 109.1
C31C C30C H30H 109.1
H30G C30C H30H 107.9
C32C C31C C30C 112.4(8)
C32C C31C H31G 109.1
C30C C31C H31G 109.1
C32C C31C H31H 109.1
C30C C31C H31H 109.1
H31G C31C H31H 107.9
C33C C32C C31C 115.9(10)
C33C C32C H32G 108.3
C31C C32C H32G 108.3
C33C C32C H32H 108.3
C31C C32C H32H 108.3
H32G C32C H32H 107.4
C32C C33C C34C 115.3(11)
C32C C33C H33G 108.4
C34C C33C H33G 108.4
C32C C33C H33H 108.4
C34C C33C H33H 108.4
H33G C33C H33H 107.5
C33C C34C H34J 109.5
C33C C34C H34K 109.5
H34J C34C H34K 109.5
C33C C34C H34L 109.5
H34J C34C H34L 109.5
H34K C34C H34L 109.5
C13D Te4 N2D 75.3(3)
C13D Te4 N1D 74.8(3)
N2D Te4 N1D 150.1(2)
C1D N1D C2D 107.3(8)
C1D N1D Te4 114.9(5)
C2D N1D Te4 137.6(6)
C23D N2D C24D 107.8(7)
C23D N2D Te4 114.1(5)
C24D N2D Te4 138.0(6)
C1D N3D C7D 107.0(8)
C1D N3D C8D 127.2(10)
C7D N3D C8D 123.6(10)
C1D N3D C8H 129.4(13)
C7D N3D C8H 123.6(13)
C23D N4D C29D 107.4(7)
C23D N4D C30D 127.3(10)
C29D N4D C30D 125.3(10)
C23D N4D C30H 130.6(16)
C29D N4D C30H 121.8(15)
N1D C1D N3D 111.2(8)
N1D C1D C14D 116.5(8)
N3D C1D C14D 132.3(8)
C7D C2D N1D 108.3(8)
C7D C2D C3D 121.9(8)
N1D C2D C3D 129.9(9)
C4D C3D C2D 115.6(10)
C4D C3D H3DA 122.2
C2D C3D H3DA 122.2
C3D C4D C5D 122.0(10)
C3D C4D H4DA 119.0
C5D C4D H4DA 119.0
C6D C5D C4D 121.6(10)
C6D C5D H5DA 119.2
C4D C5D H5DA 119.2
C7D C6D C5D 117.1(11)
C7D C6D H6DA 121.4
C5D C6D H6DA 121.4
C6D C7D C2D 121.8(10)
C6D C7D N3D 132.1(11)
C2D C7D N3D 106.1(8)
N3D C8D C9D 104.1(19)
N3D C8D H8DA 110.9
C9D C8D H8DA 110.9
N3D C8D H8DB 110.9
C9D C8D H8DB 110.9
H8DA C8D H8DB 108.9
C8D C9D C10D 108.5(19)
C8D C9D H9DA 110.0
C10D C9D H9DA 110.0
C8D C9D H9DB 110.0
C10D C9D H9DB 110.0
H9DA C9D H9DB 108.4
C11D C10D C9D 112.6(17)
C11D C10D H10K 109.1
C9D C10D H10K 109.1
C11D C10D H10L 109.1
C9D C10D H10L 109.1
H10K C10D H10L 107.8
C10D C11D C12D 109(2)
C10D C11D H11K 109.8
C12D C11D H11K 109.8
C10D C11D H11L 109.8
C12D C11D H11L 109.8
H11K C11D H11L 108.3
C11D C12D H12P 109.5
C11D C12D H12Q 109.5
H12P C12D H12Q 109.5
C11D C12D H12R 109.5
H12P C12D H12R 109.5
H12Q C12D H12R 109.5
C9H C8H N3D 123(4)
C9H C8H H8HA 106.5
N3D C8H H8HA 106.5
C9H C8H H8HB 106.5
N3D C8H H8HB 106.5
H8HA C8H H8HB 106.5
C8H C9H C10H 116(2)
C8H C9H H9HA 108.3
C10H C9H H9HA 108.3
C8H C9H H9HB 108.3
C10H C9H H9HB 108.3
H9HA C9H H9HB 107.4
C9H C10H C11H 108(2)
C9H C10H H10M 110.1
C11H C10H H10M 110.1
C9H C10H H10N 110.1
C11H C10H H10N 110.1
H10M C10H H10N 108.4
C12H C11H C10H 116(3)
C12H C11H H11M 108.2
C10H C11H H11M 108.2
C12H C11H H11N 108.2
C10H C11H H11N 108.2
H11M C11H H11N 107.3
C11H C12H H12S 109.5
C11H C12H H12T 109.5
H12S C12H H12T 109.5
C11H C12H H12U 109.5
H12S C12H H12U 109.5
H12T C12H H12U 109.5
C18D C13D C14D 120.3(7)
C18D C13D Te4 120.1(6)
C14D C13D Te4 119.6(6)
C15D C14D C13D 119.1(8)
C15D C14D C1D 127.0(8)
C13D C14D C1D 113.9(7)
C14D C15D C16D 121.8(8)
C14D C15D H15D 119.1
C16D C15D H15D 119.1
C17D C16D C15D 118.8(7)
C17D C16D C19D 122.2(7)
C15D C16D C19D 118.9(8)
C16D C17D C18D 120.7(7)
C16D C17D H17D 119.6
C18D C17D H17D 119.6
C13D C18D C17D 119.2(7)
C13D C18D C23D 112.8(7)
C17D C18D C23D 127.9(7)
C22D C19D C21D 108.1(8)
C22D C19D C20D 107.0(8)
C21D C19D C20D 111.8(8)
C22D C19D C16D 111.6(7)
C21D C19D C16D 108.4(7)
C20D C19D C16D 109.9(7)
C19D C20D H20J 109.5
C19D C20D H20K 109.5
H20J C20D H20K 109.5
C19D C20D H20L 109.5
H20J C20D H20L 109.5
H20K C20D H20L 109.5
C19D C21D H21J 109.5
C19D C21D H21K 109.5
H21J C21D H21K 109.5
C19D C21D H21L 109.5
H21J C21D H21L 109.5
H21K C21D H21L 109.5
C19D C22D H22J 109.5
C19D C22D H22K 109.5
H22J C22D H22K 109.5
C19D C22D H22L 109.5
H22J C22D H22L 109.5
H22K C22D H22L 109.5
N2D C23D N4D 109.9(7)
N2D C23D C18D 117.6(7)
N4D C23D C18D 132.5(8)
N2D C24D C29D 109.0(7)
N2D C24D C25D 129.8(8)
C29D C24D C25D 121.2(8)
C24D C25D C26D 116.5(9)
C24D C25D H25D 121.7
C26D C25D H25D 121.7
C27D C26D C25D 120.9(9)
C27D C26D H26D 119.5
C25D C26D H26D 119.5
C28D C27D C26D 122.4(9)
C28D C27D H27D 118.8
C26D C27D H27D 118.8
C27D C28D C29D 116.9(10)
C27D C28D H28D 121.6
C29D C28D H28D 121.6
C24D C29D C28D 122.0(8)
C24D C29D N4D 106.0(7)
C28D C29D N4D 132.0(9)
N4D C30D C31D 114(2)
N4D C30D H30I 108.8
C31D C30D H30I 108.8
N4D C30D H30J 108.8
C31D C30D H30J 108.8
H30I C30D H30J 107.7
C32D C31D C30D 113.2(15)
C32D C31D H31I 108.9
C30D C31D H31I 108.9
C32D C31D H31J 108.9
C30D C31D H31J 108.9
H31I C31D H31J 107.8
C33D C32D C31D 115.0(13)
C33D C32D H32I 108.5
C31D C32D H32I 108.5
C33D C32D H32J 108.5
C31D C32D H32J 108.5
H32I C32D H32J 107.5
C32D C33D C34D 106.5(14)
C32D C33D H33I 110.4
C34D C33D H33I 110.4
C32D C33D H33J 110.4
C34D C33D H33J 110.4
H33I C33D H33J 108.6
C33D C34D H34M 109.5
C33D C34D H34N 109.5
H34M C34D H34N 109.5
C33D C34D H34O 109.5
H34M C34D H34O 109.5
H34N C34D H34O 109.5
C31H C30H N4D 108(4)
C31H C30H H30K 110.1
N4D C30H H30K 110.1
C31H C30H H30L 110.1
N4D C30H H30L 110.1
H30K C30H H30L 108.4
C32H C31H C30H 114(2)
C32H C31H H31K 108.9
C30H C31H H31K 108.9
C32H C31H H31L 108.9
C30H C31H H31L 108.9
H31K C31H H31L 107.7
C33H C32H C31H 114(2)
C33H C32H H32K 108.7
C31H C32H H32K 108.7
C33H C32H H32L 108.7
C31H C32H H32L 108.7
H32K C32H H32L 107.6
C32H C33H C34H 114(2)
C32H C33H H33K 108.8
C34H C33H H33K 108.8
C32H C33H H33L 108.8
C34H C33H H33L 108.8
H33K C33H H33L 107.7
C33H C34H H34P 109.5
C33H C34H H34Q 109.5
H34P C34H H34Q 109.5
C33H C34H H34R 109.5
H34P C34H H34R 109.5
H34Q C34H H34R 109.5
O1S S1 C11S 107.3(5)
O1S S1 C12S 106.8(5)
C11S S1 C12S 98.1(6)
S1 C11S H11O 109.5
S1 C11S H11P 109.5
H11O C11S H11P 109.5
S1 C11S H11Q 109.5
H11O C11S H11Q 109.5
H11P C11S H11Q 109.5
S1 C12S H12V 109.5
S1 C12S H12W 109.5
H12V C12S H12W 109.5
S1 C12S H12X 109.5
H12V C12S H12X 109.5
H12W C12S H12X 109.5
O2S S2A C22S 109.5(11)
O2S S2A C21S 103.6(9)
C22S S2A C21S 92.4(11)
S2A C21S H21M 109.5
S2A C21S H21N 109.5
H21M C21S H21N 109.5
S2A C21S H21O 109.5
H21M C21S H21O 109.5
H21N C21S H21O 109.5
S2A C22S H22M 109.5
S2A C22S H22N 109.5
H22M C22S H22N 109.5
S2A C22S H22O 109.5
H22M C22S H22O 109.5
H22N C22S H22O 109.5
O3S S2B C24S 114(2)
O3S S2B C23S 102(3)
C24S S2B C23S 90(2)
S2B C23S H23A 109.5
S2B C23S H23B 109.5
H23A C23S H23B 109.5
S2B C23S H23C 109.5
H23A C23S H23C 109.5
H23B C23S H23C 109.5
S2B C24S H24A 109.5
S2B C24S H24B 109.5
H24A C24S H24B 109.5
S2B C24S H24C 109.5
H24A C24S H24C 109.5
H24B C24S H24C 109.5

loop_
_geom_bond_atom_site_label_1
_geom_bond_atom_site_label_2
_geom_bond_distance
Hg1 Cl12 2.425(5)
Hg1 Cl11 2.458(7)
Hg1 Cl14 2.514(2)
Hg1 Cl13 2.5455(19)
Hg1 I12 2.666(5)
Hg1 I11 2.7169(9)
Hg2 Cl22 2.457(7)
Hg2 Cl23 2.508(6)
Hg2 Cl24 2.5153(19)
Hg2 I22 2.7215(10)
Hg2 I23 2.7230(17)
Hg2 I21 2.7523(7)
Te1 C13A 2.053(7)
Te1 N1A 2.232(6)
Te1 N2A 2.251(6)
N1A C1A 1.328(10)
N1A C2A 1.380(10)
C1A N3A 1.361(10)
C1A C14A 1.462(11)
N2A C23A 1.323(9)
N2A C24A 1.370(9)
C2A C3A 1.406(11)
C2A C7A 1.409(11)
N3A C7A 1.377(11)
N3A C8A 1.478(10)
C3A C4A 1.382(12)
C3A H3AA 0.9500
N4A C23A 1.367(9)
N4A C29A 1.394(9)
N4A C30A 1.44(6)
N4A C30E 1.49(6)
C4A C5A 1.394(14)
C4A H4AA 0.9500
C5A C6A 1.378(14)
C5A H5AA 0.9500
C6A C7A 1.353(12)
C6A H6AA 0.9500
C8A C9A 1.494(11)
C8A H8AA 0.9900
C8A H8AB 0.9900
C9A C10A 1.487(12)
C9A H9AA 0.9900
C9A H9AB 0.9900
C10A C11A 1.509(12)
C10A H10A 0.9900
C10A H10B 0.9900
C11A C12A 1.495(16)
C11A H11A 0.9900
C11A H11B 0.9900
C12A H12A 0.9800
C12A H12B 0.9800
C12A H12C 0.9800
C13A C14A 1.396(10)
C13A C18A 1.417(11)
C14A C15A 1.376(11)
C15A C16A 1.385(11)
C15A H15A 0.9500
C16A C17A 1.361(11)
C16A C19A 1.535(11)
C17A C18A 1.393(10)
C17A H17A 0.9500
C18A C23A 1.451(10)
C19A C22A 1.518(14)
C19A C20A 1.527(13)
C19A C21A 1.527(14)
C20A H20A 0.9800
C20A H20B 0.9800
C20A H20C 0.9800
C21A H21A 0.9800
C21A H21B 0.9800
C21A H21C 0.9800
C22A H22A 0.9800
C22A H22B 0.9800
C22A H22C 0.9800
C24A C25A 1.386(10)
C24A C29A 1.412(11)
C25A C26A 1.394(11)
C25A H25A 0.9500
C26A C27A 1.397(12)
C26A H26A 0.9500
C27A C28A 1.367(11)
C27A H27A 0.9500
C28A C29A 1.386(11)
C28A H28A 0.9500
C30A C31A 1.52(2)
C30A H30A 0.9900
C30A H30B 0.9900
C31A C32A 1.50(2)
C31A H31A 0.9900
C31A H31B 0.9900
C32A C33A 1.50(2)
C32A H32A 0.9900
C32A H32B 0.9900
C33A C34A 1.54(2)
C33A H33A 0.9900
C33A H33B 0.9900
C34A H34A 0.9800
C34A H34B 0.9800
C34A H34C 0.9800
C30E C31E 1.52(2)
C30E H30C 0.9900
C30E H30D 0.9900
C31E C32E 1.51(2)
C31E H31C 0.9900
C31E H31D 0.9900
C32E C33E 1.52(2)
C32E H32C 0.9900
C32E H32D 0.9900
C33E C34E 1.52(2)
C33E H33C 0.9900
C33E H33D 0.9900
C34E H34D 0.9800
C34E H34E 0.9800
C34E H34F 0.9800
Te2 C13B 2.063(7)
Te2 N2B 2.217(6)
Te2 N1B 2.232(6)
N1B C1B 1.331(10)
N1B C2B 1.372(10)
N2B C23B 1.342(10)
N2B C24B 1.377(10)
N3B C1B 1.347(10)
N3B C8F 1.36(5)
N3B C7B 1.387(11)
N3B C8B 1.55(2)
N4B C23B 1.354(10)
N4B C29B 1.377(10)
N4B C30B 1.459(10)
C1B C14B 1.458(11)
C2B C7B 1.387(12)
C2B C3B 1.396(12)
C3B C4B 1.375(12)
C3B H3BA 0.9500
C4B C5B 1.399(14)
C4B H4BA 0.9500
C5B C6B 1.374(14)
C5B H5BA 0.9500
C6B C7B 1.394(12)
C6B H6BA 0.9500
C8B C9B 1.522(17)
C8B H8BA 0.9900
C8B H8BB 0.9900
C9B C10B 1.516(16)
C9B H9BA 0.9900
C9B H9BB 0.9900
C10B C11B 1.454(18)
C10B H10C 0.9900
C10B H10D 0.9900
C11B C12B 1.535(18)
C11B H11C 0.9900
C11B H11D 0.9900
C12B H12D 0.9800
C12B H12E 0.9800
C12B H12F 0.9800
C8F C9F 1.51(3)
C8F H8FA 0.9900
C8F H8FB 0.9900
C9F C10F 1.49(2)
C9F H9FA 0.9900
C9F H9FB 0.9900
C10F C11F 1.49(3)
C10F H10E 0.9900
C10F H10F 0.9900
C11F C12F 1.50(2)
C11F H11E 0.9900
C11F H11F 0.9900
C12F H12G 0.9800
C12F H12H 0.9800
C12F H12I 0.9800
C13B C18B 1.383(11)
C13B C14B 1.401(10)
C14B C15B 1.390(11)
C15B C16B 1.402(12)
C15B H15B 0.9500
C16B C17B 1.379(11)
C16B C19B 1.512(12)
C17B C18B 1.403(11)
C17B H17B 0.9500
C18B C23B 1.448(11)
C19B C22B 1.522(13)
C19B C20B 1.522(15)
C19B C21B 1.536(14)
C20B H20D 0.9800
C20B H20E 0.9800
C20B H20F 0.9800
C21B H21D 0.9800
C21B H21E 0.9800
C21B H21F 0.9800
C22B H22D 0.9800
C22B H22E 0.9800
C22B H22F 0.9800
C24B C29B 1.383(10)
C24B C25B 1.387(11)
C25B C26B 1.366(12)
C25B H25B 0.9500
C26B C27B 1.408(13)
C26B H26B 0.9500
C27B C28B 1.371(13)
C27B H27B 0.9500
C28B C29B 1.398(11)
C28B H28B 0.9500
C30B C31B 1.507(11)
C30B H30E 0.9900
C30B H30F 0.9900
C31B C32B 1.457(12)
C31B H31E 0.9900
C31B H31F 0.9900
C32B C33B 1.541(13)
C32B H32E 0.9900
C32B H32F 0.9900
C33B C34B 1.509(14)
C33B H33E 0.9900
C33B H33F 0.9900
C34B H34G 0.9800
C34B H34H 0.9800
C34B H34I 0.9800
Te3 C13C 2.068(8)
Te3 N2C 2.210(7)
Te3 N1C 2.232(7)
N1C C1C 1.320(11)
N1C C2C 1.381(11)
N2C C23C 1.320(10)
N2C C24C 1.392(10)
N3C C1C 1.365(11)
N3C C8G 1.37(5)
N3C C7C 1.401(12)
N3C C8C 1.51(2)
N4C C23C 1.365(10)
N4C C29C 1.386(11)
N4C C30C 1.466(10)
C1C C14C 1.470(12)
C2C C3C 1.380(13)
C2C C7C 1.389(13)
C3C C4C 1.372(13)
C3C H3CA 0.9500
C4C C5C 1.383(17)
C4C H4CA 0.9500
C5C C6C 1.330(16)
C5C H5CA 0.9500
C6C C7C 1.380(13)
C6C H6CA 0.9500
C8C C9C 1.509(15)
C8C H8CA 0.9900
C8C H8CB 0.9900
C9C C10C 1.487(15)
C9C H9CA 0.9900
C9C H9CB 0.9900
C10C C11C 1.496(14)
C10C H10G 0.9900
C10C H10H 0.9900
C11C C12C 1.503(17)
C11C H11G 0.9900
C11C H11H 0.9900
C12C H12J 0.9800
C12C H12K 0.9800
C12C H12L 0.9800
C8G C9G 1.50(2)
C8G H8GA 0.9900
C8G H8GB 0.9900
C9G C10G 1.44(2)
C9G H9GA 0.9900
C9G H9GB 0.9900
C10G C11G 1.438(19)
C10G H10I 0.9900
C10G H10J 0.9900
C11G C12G 1.49(2)
C11G H11I 0.9900
C11G H11J 0.9900
C12G H12M 0.9800
C12G H12N 0.9800
C12G H12O 0.9800
C13C C14C 1.385(11)
C13C C18C 1.395(11)
C14C C15C 1.405(12)
C15C C16C 1.370(13)
C15C H15C 0.9500
C16C C17C 1.363(12)
C16C C19C 1.534(12)
C17C C18C 1.403(11)
C17C H17C 0.9500
C18C C23C 1.443(11)
C19C C20C 1.488(15)
C19C C21C 1.515(15)
C19C C22C 1.543(15)
C20C H20G 0.9800
C20C H20H 0.9800
C20C H20I 0.9800
C21C H21G 0.9800
C21C H21H 0.9800
C21C H21I 0.9800
C22C H22G 0.9800
C22C H22H 0.9800
C22C H22I 0.9800
C24C C25C 1.376(12)
C24C C29C 1.396(12)
C25C C26C 1.361(12)
C25C H25C 0.9500
C26C C27C 1.398(13)
C26C H26C 0.9500
C27C C28C 1.396(13)
C27C H27C 0.9500
C28C C29C 1.376(12)
C28C H28C 0.9500
C30C C31C 1.525(11)
C30C H30G 0.9900
C30C H30H 0.9900
C31C C32C 1.495(12)
C31C H31G 0.9900
C31C H31H 0.9900
C32C C33C 1.467(14)
C32C H32G 0.9900
C32C H32H 0.9900
C33C C34C 1.522(15)
C33C H33G 0.9900
C33C H33H 0.9900
C34C H34J 0.9800
C34C H34K 0.9800
C34C H34L 0.9800
Te4 C13D 2.056(8)
Te4 N2D 2.212(6)
Te4 N1D 2.237(7)
N1D C1D 1.316(11)
N1D C2D 1.382(11)
N2D C23D 1.339(10)
N2D C24D 1.360(10)
N3D C1D 1.342(11)
N3D C7D 1.400(12)
N3D C8D 1.48(3)
N3D C8H 1.55(6)
N4D C23D 1.356(10)
N4D C29D 1.397(11)
N4D C30D 1.44(3)
N4D C30H 1.56(6)
C1D C14D 1.459(12)
C2D C7D 1.371(14)
C2D C3D 1.399(13)
C3D C4D 1.376(13)
C3D H3DA 0.9500
C4D C5D 1.382(17)
C4D H4DA 0.9500
C5D C6D 1.368(16)
C5D H5DA 0.9500
C6D C7D 1.366(14)
C6D H6DA 0.9500
C8D C9D 1.488(19)
C8D H8DA 0.9900
C8D H8DB 0.9900
C9D C10D 1.55(2)
C9D H9DA 0.9900
C9D H9DB 0.9900
C10D C11D 1.48(2)
C10D H10K 0.9900
C10D H10L 0.9900
C11D C12D 1.51(2)
C11D H11K 0.9900
C11D H11L 0.9900
C12D H12P 0.9800
C12D H12Q 0.9800
C12D H12R 0.9800
C8H C9H 1.45(2)
C8H H8HA 0.9900
C8H H8HB 0.9900
C9H C10H 1.51(2)
C9H H9HA 0.9900
C9H H9HB 0.9900
C10H C11H 1.52(2)
C10H H10M 0.9900
C10H H10N 0.9900
C11H C12H 1.47(3)
C11H H11M 0.9900
C11H H11N 0.9900
C12H H12S 0.9800
C12H H12T 0.9800
C12H H12U 0.9800
C13D C18D 1.393(11)
C13D C14D 1.394(11)
C14D C15D 1.383(12)
C15D C16D 1.390(11)
C15D H15D 0.9500
C16D C17D 1.379(11)
C16D C19D 1.548(11)
C17D C18D 1.408(11)
C17D H17D 0.9500
C18D C23D 1.447(12)
C19D C22D 1.512(13)
C19D C21D 1.513(12)
C19D C20D 1.516(13)
C20D H20J 0.9800
C20D H20K 0.9800
C20D H20L 0.9800
C21D H21J 0.9800
C21D H21K 0.9800
C21D H21L 0.9800
C22D H22J 0.9800
C22D H22K 0.9800
C22D H22L 0.9800
C24D C29D 1.379(12)
C24D C25D 1.396(12)
C25D C26D 1.404(14)
C25D H25D 0.9500
C26D C27D 1.384(15)
C26D H26D 0.9500
C27D C28D 1.367(15)
C27D H27D 0.9500
C28D C29D 1.388(12)
C28D H28D 0.9500
C30D C31D 1.507(17)
C30D H30I 0.9900
C30D H30J 0.9900
C31D C32D 1.499(16)
C31D H31I 0.9900
C31D H31J 0.9900
C32D C33D 1.491(17)
C32D H32I 0.9900
C32D H32J 0.9900
C33D C34D 1.568(19)
C33D H33I 0.9900
C33D H33J 0.9900
C34D H34M 0.9800
C34D H34N 0.9800
C34D H34O 0.9800
C30H C31H 1.50(3)
C30H H30K 0.9900
C30H H30L 0.9900
C31H C32H 1.49(2)
C31H H31K 0.9900
C31H H31L 0.9900
C32H C33H 1.47(2)
C32H H32K 0.9900
C32H H32L 0.9900
C33H C34H 1.52(2)
C33H H33K 0.9900
C33H H33L 0.9900
C34H H34P 0.9800
C34H H34Q 0.9800
C34H H34R 0.9800
S1 O1S 1.498(7)
S1 C11S 1.771(10)
S1 C12S 1.780(11)
C11S H11O 0.9800
C11S H11P 0.9800
C11S H11Q 0.9800
C12S H12V 0.9800
C12S H12W 0.9800
C12S H12X 0.9800
S2A O2S 1.478(11)
S2A C22S 1.778(17)
S2A C21S 1.784(16)
C21S H21M 0.9800
C21S H21N 0.9800
C21S H21O 0.9800
C22S H22M 0.9800
C22S H22N 0.9800
C22S H22O 0.9800
S2B O3S 1.48(2)
S2B C24S 1.76(2)
S2B C23S 1.80(2)
C23S H23A 0.9800
C23S H23B 0.9800
C23S H23C 0.9800
C24S H24A 0.9800
C24S H24B 0.9800
C24S H24C 0.9800

loop_
_geom_hbond_atom_site_label_D
_geom_hbond_atom_site_label_H
_geom_hbond_atom_site_label_A
_geom_hbond_distance_DH
_geom_hbond_distance_HA
_geom_hbond_distance_DA
_geom_hbond_angle_DHA
_geom_hbond_site_symmetry_A
C3A H3AA Cl14 0.95 2.81 3.715(9) 159.7 .
C8A H8AA O1S 0.99 2.38 3.208(11) 140.3 .
C8A H8AB I21 0.99 3.28 4.231(8) 162.3 2_646
C30A H30B Cl24 0.99 2.61 3.50(7) 148.6 1_656
C30E H30D Cl24 0.99 2.63 3.57(8) 158.0 1_656
C8B H8BB Cl14 0.99 2.60 3.56(3) 165.0 .
C8F H8FA Cl14 0.99 2.71 3.64(8) 156.1 .
C25B H25B Cl24 0.95 2.85 3.769(9) 164.2 1_656
C28B H28B I11 0.95 3.24 4.135(8) 157.7 2_656
C30B H30F O2S 0.99 2.36 3.264(15) 151.4 .
C30B H30F O3S 0.99 2.71 3.52(5) 139.6 .
C3C H3CA I23 0.95 3.07 4.004(10) 168.3 1_656
C6C H6CA I12 0.95 3.18 3.720(14) 118.2 1_656
C8G H8GB S1 0.99 2.77 3.75(4) 170.7 .
C30C H30G Cl13 0.99 2.74 3.630(8) 150.5 1_655
C3D H3DA Cl13 0.95 2.84 3.767(11) 164.5 2_646
C8D H8DA S2A 0.99 2.96 3.897(16) 158.5 2_646
C30D H30J I23 0.99 3.05 3.97(4) 155.5 2_645
C11S H11O I21 0.98 3.24 4.124(11) 150.8 2_646
C21S H21O I23 0.98 2.86 3.73(2) 148.2 .
C23S H23C Cl23 0.98 3.17 3.99(7) 142.3 .

loop_
_geom_torsion_atom_site_label_1
_geom_torsion_atom_site_label_2
_geom_torsion_atom_site_label_3
_geom_torsion_atom_site_label_4
_geom_torsion
C2A N1A C1A N3A 0.1(9)
Te1 N1A C1A N3A -178.4(5)
C2A N1A C1A C14A 176.3(7)
Te1 N1A C1A C14A -2.2(9)
C1A N1A C2A C3A -178.4(9)
Te1 N1A C2A C3A -0.5(14)
C1A N1A C2A C7A -1.7(9)
Te1 N1A C2A C7A 176.2(6)
N1A C1A N3A C7A 1.7(9)
C14A C1A N3A C7A -173.9(8)
N1A C1A N3A C8A -176.3(7)
C14A C1A N3A C8A 8.2(14)
N1A C2A C3A C4A 178.2(9)
C7A C2A C3A C4A 2.0(12)
C2A C3A C4A C5A -2.1(14)
C3A C4A C5A C6A 1.5(17)
C4A C5A C6A C7A -0.6(15)
C5A C6A C7A N3A 179.2(9)
C5A C6A C7A C2A 0.5(14)
C1A N3A C7A C6A 178.5(9)
C8A N3A C7A C6A -3.3(14)
C1A N3A C7A C2A -2.7(9)
C8A N3A C7A C2A 175.6(7)
N1A C2A C7A C6A -178.3(8)
C3A C2A C7A C6A -1.3(13)
N1A C2A C7A N3A 2.7(9)
C3A C2A C7A N3A 179.7(7)
C1A N3A C8A C9A 95.0(10)
C7A N3A C8A C9A -82.8(9)
N3A C8A C9A C10A -71.8(10)
C8A C9A C10A C11A 172.8(9)
C9A C10A C11A C12A 178.2(12)
C18A C13A C14A C15A -0.4(11)
Te1 C13A C14A C15A 179.7(6)
C18A C13A C14A C1A -177.5(7)
Te1 C13A C14A C1A 2.7(9)
N1A C1A C14A C15A -176.8(8)
N3A C1A C14A C15A -1.5(14)
N1A C1A C14A C13A -0.1(10)
N3A C1A C14A C13A 175.2(8)
C13A C14A C15A C16A 0.0(12)
C1A C14A C15A C16A 176.5(8)
C14A C15A C16A C17A -0.8(12)
C14A C15A C16A C19A -176.1(7)
C15A C16A C17A C18A 2.0(12)
C19A C16A C17A C18A 177.3(8)
C16A C17A C18A C13A -2.4(12)
C16A C17A C18A C23A 179.5(8)
C14A C13A C18A C17A 1.6(11)
Te1 C13A C18A C17A -178.5(5)
C14A C13A C18A C23A 179.9(6)
Te1 C13A C18A C23A -0.2(9)
C17A C16A C19A C22A 33.6(12)
C15A C16A C19A C22A -151.3(9)
C17A C16A C19A C20A 155.0(9)
C15A C16A C19A C20A -29.8(12)
C17A C16A C19A C21A -86.8(11)
C15A C16A C19A C21A 88.4(10)
C24A N2A C23A N4A 3.2(8)
Te1 N2A C23A N4A 176.7(5)
C24A N2A C23A C18A -177.1(6)
Te1 N2A C23A C18A -3.7(8)
C29A N4A C23A N2A -3.3(8)
C30A N4A C23A N2A -170(3)
C30E N4A C23A N2A -177(3)
C29A N4A C23A C18A 177.1(7)
C30A N4A C23A C18A 10(3)
C30E N4A C23A C18A 3(3)
C17A C18A C23A N2A -179.2(8)
C13A C18A C23A N2A 2.7(10)
C17A C18A C23A N4A 0.3(14)
C13A C18A C23A N4A -177.8(7)
C23A N2A C24A C25A 174.6(8)
Te1 N2A C24A C25A 3.5(13)
C23A N2A C24A C29A -1.8(8)
Te1 N2A C24A C29A -172.9(6)
N2A C24A C25A C26A -175.8(8)
C29A C24A C25A C26A 0.2(11)
C24A C25A C26A C27A -1.2(11)
C25A C26A C27A C28A 1.2(13)
C26A C27A C28A C29A -0.2(12)
C27A C28A C29A N4A 176.4(8)
C27A C28A C29A C24A -0.7(11)
C23A N4A C29A C28A -175.5(8)
C30A N4A C29A C28A -8(3)
C30E N4A C29A C28A -1(3)
C23A N4A C29A C24A 2.0(8)
C30A N4A C29A C24A 170(3)
C30E N4A C29A C24A 176(3)
N2A C24A C29A C28A 177.6(7)
C25A C24A C29A C28A 0.8(11)
N2A C24A C29A N4A -0.2(8)
C25A C24A C29A N4A -177.0(7)
C23A N4A C30A C31A -91(3)
C29A N4A C30A C31A 104(2)
N4A C30A C31A C32A 168(3)
C30A C31A C32A C33A 164(3)
C31A C32A C33A C34A 73(4)
C23A N4A C30E C31E -78(4)
C29A N4A C30E C31E 109(3)
N4A C30E C31E C32E 177(4)
C30E C31E C32E C33E -164(3)
C31E C32E C33E C34E -74(4)
C2B N1B C1B N3B -1.0(9)
Te2 N1B C1B N3B -178.8(5)
C2B N1B C1B C14B 175.6(6)
Te2 N1B C1B C14B -2.2(8)
C8F N3B C1B N1B 171(3)
C7B N3B C1B N1B 0.8(9)
C8B N3B C1B N1B 175.9(13)
C8F N3B C1B C14B -5(4)
C7B N3B C1B C14B -175.0(8)
C8B N3B C1B C14B 0.1(18)
C1B N1B C2B C7B 0.8(9)
Te2 N1B C2B C7B 177.8(6)
C1B N1B C2B C3B -175.3(8)
Te2 N1B C2B C3B 1.7(14)
N1B C2B C3B C4B 176.6(8)
C7B C2B C3B C4B 1.0(12)
C2B C3B C4B C5B 0.7(12)
C3B C4B C5B C6B -0.9(13)
C4B C5B C6B C7B -0.5(12)
N1B C2B C7B N3B -0.2(9)
C3B C2B C7B N3B 176.2(7)
N1B C2B C7B C6B -179.0(7)
C3B C2B C7B C6B -2.5(12)
C1B N3B C7B C2B -0.3(9)
C8F N3B C7B C2B -172(3)
C8B N3B C7B C2B -175.5(13)
C1B N3B C7B C6B 178.2(8)
C8F N3B C7B C6B 7(3)
C8B N3B C7B C6B 3.1(18)
C5B C6B C7B C2B 2.1(12)
C5B C6B C7B N3B -176.2(8)
C1B N3B C8B C9B 74.3(18)
C7B N3B C8B C9B -111.5(12)
N3B C8B C9B C10B -168.3(13)
C8B C9B C10B C11B -66(2)
C9B C10B C11B C12B -172.2(17)
C1B N3B C8F C9F 90(5)
C7B N3B C8F C9F -100(3)
N3B C8F C9F C10F -173(3)
C8F C9F C10F C11F 162(4)
C9F C10F C11F C12F -180(4)
C18B C13B C14B C15B -2.3(11)
Te2 C13B C14B C15B 175.6(6)
C18B C13B C14B C1B 178.8(7)
Te2 C13B C14B C1B -3.3(9)
N1B C1B C14B C15B -175.3(7)
N3B C1B C14B C15B 0.4(14)
N1B C1B C14B C13B 3.5(10)
N3B C1B C14B C13B 179.2(8)
C13B C14B C15B C16B 1.0(12)
C1B C14B C15B C16B 179.7(7)
C14B C15B C16B C17B 1.2(12)
C14B C15B C16B C19B -176.7(8)
C15B C16B C17B C18B -2.0(12)
C19B C16B C17B C18B 175.8(8)
C14B C13B C18B C17B 1.5(12)
Te2 C13B C18B C17B -176.4(6)
C14B C13B C18B C23B 178.9(7)
Te2 C13B C18B C23B 0.9(9)
C16B C17B C18B C13B 0.7(12)
C16B C17B C18B C23B -176.3(8)
C17B C16B C19B C22B 34.8(13)
C15B C16B C19B C22B -147.4(9)
C17B C16B C19B C20B 157.6(9)
C15B C16B C19B C20B -24.6(12)
C17B C16B C19B C21B -84.8(11)
C15B C16B C19B C21B 93.0(11)
C24B N2B C23B N4B 2.3(9)
Te2 N2B C23B N4B -178.4(5)
C24B N2B C23B C18B -175.3(7)
Te2 N2B C23B C18B 4.0(9)
C29B N4B C23B N2B -1.9(9)
C30B N4B C23B N2B 179.0(7)
C29B N4B C23B C18B 175.3(8)
C30B N4B C23B C18B -3.9(14)
C13B C18B C23B N2B -3.3(10)
C17B C18B C23B N2B 173.8(8)
C13B C18B C23B N4B 179.7(8)
C17B C18B C23B N4B -3.2(14)
C23B N2B C24B C29B -1.9(9)
Te2 N2B C24B C29B 179.1(6)
C23B N2B C24B C25B 177.9(8)
Te2 N2B C24B C25B -1.1(14)
N2B C24B C25B C26B -179.7(8)
C29B C24B C25B C26B 0.0(12)
C24B C25B C26B C27B -0.6(14)
C25B C26B C27B C28B 0.1(16)
C26B C27B C28B C29B 0.9(15)
C23B N4B C29B C24B 0.6(9)
C30B N4B C29B C24B 179.8(7)
C23B N4B C29B C28B -179.6(9)
C30B N4B C29B C28B -0.4(14)
N2B C24B C29B N4B 0.8(9)
C25B C24B C29B N4B -179.0(7)
N2B C24B C29B C28B -179.1(8)
C25B C24B C29B C28B 1.2(12)
C27B C28B C29B N4B 178.6(9)
C27B C28B C29B C24B -1.6(13)
C23B N4B C30B C31B -73.8(10)
C29B N4B C30B C31B 107.1(9)
N4B C30B C31B C32B -51.1(11)
C30B C31B C32B C33B -163.8(9)
C31B C32B C33B C34B -177.3(11)
C2C N1C C1C N3C 0.2(9)
Te3 N1C C1C N3C -171.2(5)
C2C N1C C1C C14C 178.6(7)
Te3 N1C C1C C14C 7.3(9)
C8G N3C C1C N1C 161(2)
C7C N3C C1C N1C -0.2(9)
C8C N3C C1C N1C 173.3(9)
C8G N3C C1C C14C -18(2)
C7C N3C C1C C14C -178.3(8)
C8C N3C C1C C14C -4.8(15)
C1C N1C C2C C3C -178.9(9)
Te3 N1C C2C C3C -10.4(15)
C1C N1C C2C C7C -0.1(10)
Te3 N1C C2C C7C 168.4(6)
N1C C2C C3C C4C 178.9(9)
C7C C2C C3C C4C 0.2(14)
C2C C3C C4C C5C 0.5(16)
C3C C4C C5C C6C -2(2)
C4C C5C C6C C7C 2.4(19)
C5C C6C C7C C2C -1.7(16)
C5C C6C C7C N3C -179.9(11)
C3C C2C C7C C6C 0.3(14)
N1C C2C C7C C6C -178.6(9)
C3C C2C C7C N3C 179.0(8)
N1C C2C C7C N3C 0.0(10)
C1C N3C C7C C6C 178.4(11)
C8G N3C C7C C6C 13.3(19)
C8C N3C C7C C6C 5.1(17)
C1C N3C C7C C2C 0.1(9)
C8G N3C C7C C2C -165.0(14)
C8C N3C C7C C2C -173.2(10)
C1C N3C C8C C9C 87.9(13)
C7C N3C C8C C9C -100.0(12)
N3C C8C C9C C10C 66.5(15)
C8C C9C C10C C11C 73.4(17)
C9C C10C C11C C12C -176.4(14)
C1C N3C C8G C9G 106(2)
C7C N3C C8G C9G -94(2)
N3C C8G C9G C10G 73(3)
C8G C9G C10G C11G 170(3)
C9G C10G C11G C12G -172(3)
C18C C13C C14C C15C 3.1(11)
Te3 C13C C14C C15C 178.6(6)
C18C C13C C14C C1C -176.9(7)
Te3 C13C C14C C1C -1.4(9)
N1C C1C C14C C13C -4.2(10)
N3C C1C C14C C13C 173.9(8)
N1C C1C C14C C15C 175.9(8)
N3C C1C C14C C15C -6.1(14)
C13C C14C C15C C16C -1.5(12)
C1C C14C C15C C16C 178.5(8)
C14C C15C C16C C17C 0.3(12)
C14C C15C C16C C19C 179.6(8)
C15C C16C C17C C18C -0.8(12)
C19C C16C C17C C18C 180.0(8)
C14C C13C C18C C17C -3.5(11)
Te3 C13C C18C C17C -179.0(5)
C14C C13C C18C C23C 177.1(7)
Te3 C13C C18C C23C 1.6(9)
C16C C17C C18C C13C 2.3(11)
C16C C17C C18C C23C -178.4(8)
C17C C16C C19C C20C 115.1(11)
C15C C16C C19C C20C -64.1(12)
C17C C16C C19C C21C -119.9(11)
C15C C16C C19C C21C 60.8(13)
C17C C16C C19C C22C -3.7(13)
C15C C16C C19C C22C 177.0(8)
C24C N2C C23C N4C 0.1(8)
Te3 N2C C23C N4C 179.0(5)
C24C N2C C23C C18C -179.1(7)
Te3 N2C C23C C18C -0.2(8)
C29C N4C C23C N2C 0.1(8)
C30C N4C C23C N2C 177.0(7)
C29C N4C C23C C18C 179.2(8)
C30C N4C C23C C18C -3.9(13)
C13C C18C C23C N2C -0.8(10)
C17C C18C C23C N2C 179.9(8)
C13C C18C C23C N4C -179.8(8)
C17C C18C C23C N4C 0.9(14)
C23C N2C C24C C25C 178.8(8)
Te3 N2C C24C C25C 0.3(14)
C23C N2C C24C C29C -0.2(9)
Te3 N2C C24C C29C -178.7(6)
N2C C24C C25C C26C -178.0(8)
C29C C24C C25C C26C 0.9(12)
C24C C25C C26C C27C -0.2(12)
C25C C26C C27C C28C 0.0(14)
C26C C27C C28C C29C -0.6(13)
C27C C28C C29C N4C 177.9(8)
C27C C28C C29C C24C 1.4(12)
C23C N4C C29C C28C -177.1(8)
C30C N4C C29C C28C 5.7(13)
C23C N4C C29C C24C -0.2(9)
C30C N4C C29C C24C -177.4(7)
C25C C24C C29C C28C -1.6(13)
N2C C24C C29C C28C 177.5(7)
C25C C24C C29C N4C -178.9(7)
N2C C24C C29C N4C 0.3(9)
C23C N4C C30C C31C 85.9(10)
C29C N4C C30C C31C -97.7(9)
N4C C30C C31C C32C 178.9(8)
C30C C31C C32C C33C -61.1(13)
C31C C32C C33C C34C -58.3(15)
C2D N1D C1D N3D -1.9(10)
Te4 N1D C1D N3D 174.5(6)
C2D N1D C1D C14D 178.0(7)
Te4 N1D C1D C14D -5.6(9)
C7D N3D C1D N1D 2.0(11)
C8D N3D C1D N1D -161.4(12)
C8H N3D C1D N1D -177(2)
C7D N3D C1D C14D -177.9(9)
C8D N3D C1D C14D 18.6(18)
C8H N3D C1D C14D 3(3)
C1D N1D C2D C7D 1.1(10)
Te4 N1D C2D C7D -174.1(7)
C1D N1D C2D C3D -178.9(9)
Te4 N1D C2D C3D 5.9(15)
C7D C2D C3D C4D -0.8(14)
N1D C2D C3D C4D 179.2(9)
C2D C3D C4D C5D -1.6(16)
C3D C4D C5D C6D 4(2)
C4D C5D C6D C7D -3.7(19)
C5D C6D C7D C2D 1.4(18)
C5D C6D C7D N3D -177.7(12)
N1D C2D C7D C6D -179.1(10)
C3D C2D C7D C6D 0.9(16)
N1D C2D C7D N3D 0.1(11)
C3D C2D C7D N3D -179.9(9)
C1D N3D C7D C6D 177.9(12)
C8D N3D C7D C6D -18(2)
C8H N3D C7D C6D -3(3)
C1D N3D C7D C2D -1.3(11)
C8D N3D C7D C2D 162.9(12)
C8H N3D C7D C2D 178(2)
C1D N3D C8D C9D -103.1(16)
C7D N3D C8D C9D 95.9(15)
N3D C8D C9D C10D -179.7(15)
C8D C9D C10D C11D -164(2)
C9D C10D C11D C12D 167(2)
C1D N3D C8H C9H -73(4)
C7D N3D C8H C9H 108(2)
N3D C8H C9H C10H -90(4)
C8H C9H C10H C11H -159(4)
C9H C10H C11H C12H -132(3)
C18D C13D C14D C15D 0.8(11)
Te4 C13D C14D C15D -178.6(6)
C18D C13D C14D C1D -179.6(7)
Te4 C13D C14D C1D 1.0(9)
N1D C1D C14D C15D -177.2(8)
N3D C1D C14D C15D 2.8(16)
N1D C1D C14D C13D 3.2(11)
N3D C1D C14D C13D -176.8(9)
C13D C14D C15D C16D 1.2(12)
C1D C14D C15D C16D -178.4(8)
C14D C15D C16D C17D -1.9(12)
C14D C15D C16D C19D -179.2(7)
C15D C16D C17D C18D 0.6(12)
C19D C16D C17D C18D 177.8(7)
C14D C13D C18D C17D -2.0(11)
Te4 C13D C18D C17D 177.4(6)
C14D C13D C18D C23D -178.8(7)
Te4 C13D C18D C23D 0.6(9)
C16D C17D C18D C13D 1.3(12)
C16D C17D C18D C23D 177.6(8)
C17D C16D C19D C22D 12.3(11)
C15D C16D C19D C22D -170.5(8)
C17D C16D C19D C21D -106.7(9)
C15D C16D C19D C21D 70.6(10)
C17D C16D C19D C20D 130.9(9)
C15D C16D C19D C20D -51.9(10)
C24D N2D C23D N4D -0.9(9)
Te4 N2D C23D N4D -179.1(5)
C24D N2D C23D C18D 179.0(7)
Te4 N2D C23D C18D 0.7(8)
C29D N4D C23D N2D 1.1(9)
C30D N4D C23D N2D -179.5(16)
C30H N4D C23D N2D -172(2)
C29D N4D C23D C18D -178.8(8)
C30D N4D C23D C18D 1(2)
C30H N4D C23D C18D 8(3)
C13D C18D C23D N2D -0.9(10)
C17D C18D C23D N2D -177.3(8)
C13D C18D C23D N4D 179.0(8)
C17D C18D C23D N4D 2.5(14)
C23D N2D C24D C29D 0.4(9)
Te4 N2D C24D C29D 178.0(6)
C23D N2D C24D C25D -177.2(8)
Te4 N2D C24D C25D 0.4(14)
N2D C24D C25D C26D 177.6(8)
C29D C24D C25D C26D 0.2(12)
C24D C25D C26D C27D 0.1(13)
C25D C26D C27D C28D -0.2(15)
C26D C27D C28D C29D 0.1(15)
N2D C24D C29D C28D -178.2(7)
C25D C24D C29D C28D -0.3(13)
N2D C24D C29D N4D 0.2(9)
C25D C24D C29D N4D 178.1(8)
C27D C28D C29D C24D 0.2(13)
C27D C28D C29D N4D -177.8(9)
C23D N4D C29D C24D -0.8(9)
C30D N4D C29D C24D 179.7(16)
C30H N4D C29D C24D 173(2)
C23D N4D C29D C28D 177.5(9)
C30D N4D C29D C28D -2(2)
C30H N4D C29D C28D -8(3)
C23D N4D C30D C31D -80(2)
C29D N4D C30D C31D 99.7(14)
N4D C30D C31D C32D 170.6(16)
C30D C31D C32D C33D 61(2)
C31D C32D C33D C34D 176.4(19)
C23D N4D C30H C31H -99(3)
C29D N4D C30H C31H 89(2)
N4D C30H C31H C32H -173(2)
C30H C31H C32H C33H -73(4)
C31H C32H C33H C34H -175(3)
